data_1575208
loop_
_publ_author_name
'Pang, Yue'
'Rajeshkumar, Thayalan'
'Scopelliti, Rosario'
'Maron, Laurent'
'Mazzanti, Marinella'

_publ_section_title
;
 C-C bond cleavage and carbonylation enabled by an NNN-pincer uranium
 scaffold <i>via</i> metal-arene interaction.
;
_journal_issue 35
_journal_name_full 'Chemical science'
_journal_page_first 16101
_journal_page_last 16109
_journal_paper_doi 10.1039/d5sc04248h
_journal_volume 16
_journal_year 2025
_chemical_formula_moiety 'C118 H176 Cl3 K3 N6 O6 U2, C4 H10 O'
_chemical_formula_sum 'C122 H186 Cl3 K3 N6 O7 U2'
_chemical_formula_weight 2548.47
_space_group_crystal_system monoclinic
_space_group_IT_number 9
_space_group_name_Hall 'I -2ya'
_space_group_name_H-M_alt 'I 1 a 1'
_atom_sites_solution_hydrogens geom
_atom_sites_solution_primary dual
_atom_sites_solution_secondary difmap
_audit_creation_date 2025-04-01
_audit_creation_method
;
Olex2 1.5
(compiled 2024.02.16 svn.r378c4104 for OlexSys, GUI svn.r6928)
;
_audit_update_record
;
2025-04-08 deposited with the CCDC.	2025-07-23 downloaded from the CCDC.
;
_cell_angle_alpha 90
_cell_angle_beta 111.3155(12)
_cell_angle_gamma 90
_cell_formula_units_Z 4
_cell_length_a 22.70041(19)
_cell_length_b 22.5404(3)
_cell_length_c 26.0053(3)
_cell_measurement_reflns_used 47425
_cell_measurement_temperature 140.00(10)
_cell_measurement_theta_max 73.8000
_cell_measurement_theta_min 2.6520
_cell_volume 12396.1(3)
_computing_cell_refinement 'CrysAlisPro 1.171.44.101a (Rigaku OD, 2025)'
_computing_data_collection 'CrysAlisPro system (CCD 44.100a 64-bit (release 20-03-2025))'
_computing_data_reduction 'CrysAlisPro 1.171.44.101a (Rigaku OD, 2025)'
_computing_molecular_graphics 'Olex2 1.5 (Dolomanov et al., 2009)'
_computing_publication_material 'Olex2 1.5 (Dolomanov et al., 2009)'
_computing_structure_refinement 'SHELXL 2019/3 (Sheldrick, 2015)'
_computing_structure_solution 'SHELXT (Sheldrick, 2015)'
_diffrn_ambient_environment N~2~
_diffrn_ambient_temperature 140.00(10)
_diffrn_detector 'Hybrid Pixel Array Detector'
_diffrn_detector_area_resol_mean 10.0000
_diffrn_detector_type 'HyPix-Arc 150'
_diffrn_measured_fraction_theta_full 0.997
_diffrn_measured_fraction_theta_max 0.997
_diffrn_measurement_details
;
List of Runs (angles in degrees, time in seconds):

  # Type    Start    End  Width  t~exp~   \w     \q     \k     \f   Frames
#--------------------------------------------------------------------------
  1  \w     39.00  64.00   0.50    1.10    --   66.03-137.00-139.00   50
  2  \w     37.00  62.00   0.50    1.10    --   66.03-133.00  38.00   50
  3  \w    -64.00 -39.00   0.50    1.10    --  -66.72 137.00 -76.00   50
  4  \w    -78.00 -53.00   0.50    1.10    --  -66.72 133.00 106.00   50
  5  \w   -101.00 -43.00   0.50    1.10    --  -69.30 133.00 106.00  116
  6  \w    -90.00 -65.00   0.50    1.10    --  -69.30 137.00 -76.00   50
  7  \w     48.00  73.00   0.50    1.10    --   69.55-133.00  38.00   50
  8  \w     42.00  67.00   0.50    1.10    --   69.55-137.00-139.00   50
  9  \w     84.00 113.00   0.50    1.10    --   77.95-137.00-139.00   58
 10  \w     72.00  98.00   0.50    1.10    --   77.95-133.00  38.00   52
 11  \w     73.00 119.00   0.50    1.10    --   77.95 137.00 -76.00   92
 12  \w     75.00 119.00   0.50    1.10    --   77.95 133.00 106.00   88
 13  \w     33.00  73.00   0.50    1.10    --   66.03 -95.00  90.00   80
 14  \w     28.00  72.00   0.50    1.10    --   66.03 -95.00 150.00   88
 15  \w     29.00  61.00   0.50    1.10    --   66.03 -95.00 120.00   64
 16  \w     29.00  75.00   0.50    1.10    --   66.03 -95.00  30.00   92
 17  \w    -62.00 -35.00   0.50    1.10    --  -66.72   0.00-120.00   54
 18  \w    -72.00 -39.00   0.50    1.10    --  -66.72   0.00  60.00   66
 19  \w    -69.00 -29.00   0.50    1.10    --  -66.72   0.00  90.00   80
 20  \w    -72.00 -47.00   0.50    1.10    --  -66.72   0.00   0.00   50
 21  \w    -91.00 -26.00   0.50    1.10    --  -66.72 125.00-150.00  130
 22  \w   -101.00 -73.00   0.50    1.10    --  -69.30 -15.00-120.00   56
 23  \w    -77.00 -29.00   0.50    1.10    --  -69.30 125.00 150.00   96
 24  \w    -68.00 -33.00   0.50    1.10    --  -69.30   0.00-120.00   70
 25  \w    -67.00 -35.00   0.50    1.10    --  -69.30   0.00 120.00   64
 26  \w    -71.00 -40.00   0.50    1.10    --  -69.30   0.00  30.00   62
 27  \w    -70.00 -43.00   0.50    1.10    --  -69.30   0.00   0.00   54
 28  \w    -99.00 -39.00   0.50    1.10    --  -69.30 -15.00-180.00  120
 29  \w     62.00  97.00   0.50    1.10    --   69.55  15.00 150.00   70
 30  \w     37.00  94.00   0.50    1.10    --   69.55-125.00  90.00  114
 31  \w     29.00  80.00   0.50    1.10    --   69.55-125.00   0.00  102
 32  \w     33.00  76.00   0.50    1.10    --   69.55 -95.00-150.00   86
 33  \w     32.00  60.00   0.50    1.10    --   69.55 -95.00 -60.00   56
 34  \w    -73.00 -33.00   0.50    1.10    --  -74.82 140.00  71.89   80
 35  \w   -110.00 -81.00   0.50    1.10    --  -74.82 140.00  71.89   58
 36  \w   -112.00 -36.00   0.50    1.10    --  -74.82 143.00 -52.04  152
 37  \w   -112.00 -82.00   0.50    1.10    --  -74.82 141.00 147.74   60
 38  \w    -68.00 -43.00   0.50    1.10    --  -74.82 139.00 -94.85   50
 39  \w   -110.00 -80.00   0.50    1.10    --  -74.82 139.00 -94.85   60
 40  \w     44.00 105.00   0.50    1.10    --   77.95-125.00 -90.00  122
 41  \w     38.00 105.00   0.50    1.10    --   77.95-125.00 -30.00  134
 42  \w     40.00  65.00   0.50    1.10    --   77.95 -95.00-120.00   50
 43  \w     42.00 104.00   0.50    1.10    --   77.95-125.00 150.00  124
 44  \w     80.00 105.00   0.50    1.10    --   77.95-125.00  90.00   50
 45  \w     50.00  75.00   0.50    1.10    --   77.95 -95.00 -90.00   50
 46  \w     46.00  72.00   0.50    1.10    --   77.95-125.00  90.00   52
 47  \w     57.00 118.00   0.50    1.10    --   77.95  15.00 -90.00  122
 48  \w     80.00 105.00   0.50    1.10    --   77.95-125.00  30.00   50
 49  \w     50.00 109.00   0.50    1.10    --   77.95  15.00  90.00  118
 50  \w     80.00 105.00   0.50    1.10    --   77.95-125.00 120.00   50
 51  \w     61.00 121.00   0.50    1.10    --   77.95  15.00 -30.00  120
 52  \w     50.00  75.00   0.50    1.10    --   77.95 -95.00   0.00   50
 53  \w     40.00  65.00   0.50    1.10    --   77.95 -95.00  60.00   50
 54  \w     78.00 103.00   0.50    1.10    --   77.95-125.00-150.00   50
 55  \w     48.00 120.00   0.50    1.10    --   77.95  15.00 150.00  144
;
_diffrn_measurement_device 'four-circle diffractometer'
_diffrn_measurement_device_type 'XtaLAB Synergy R, DW system, HyPix-Arc 150'
_diffrn_measurement_method '\w scans'
_diffrn_orient_matrix_type 'CrysAlisPro convention (1999,Acta A55,543-557)'
_diffrn_orient_matrix_UB_11 0.0021570000
_diffrn_orient_matrix_UB_12 0.0212105000
_diffrn_orient_matrix_UB_13 -0.0556516000
_diffrn_orient_matrix_UB_21 0.0002989000
_diffrn_orient_matrix_UB_22 0.0649969000
_diffrn_orient_matrix_UB_23 0.0184510000
_diffrn_orient_matrix_UB_31 0.0727453000
_diffrn_orient_matrix_UB_32 -0.0008384000
_diffrn_orient_matrix_UB_33 0.0246946000
_diffrn_radiation_monochromator mirror
_diffrn_radiation_probe x-ray
_diffrn_radiation_type 'Cu K\a'
_diffrn_radiation_wavelength 1.54184
_diffrn_reflns_av_R_equivalents 0.0383
_diffrn_reflns_av_unetI/netI 0.0277
_diffrn_reflns_Laue_measured_fraction_full 0.997
_diffrn_reflns_Laue_measured_fraction_max 0.997
_diffrn_reflns_limit_h_max 27
_diffrn_reflns_limit_h_min -21
_diffrn_reflns_limit_k_max 26
_diffrn_reflns_limit_k_min -26
_diffrn_reflns_limit_l_max 30
_diffrn_reflns_limit_l_min -30
_diffrn_reflns_number 103540
_diffrn_reflns_point_group_measured_fraction_full 0.788
_diffrn_reflns_point_group_measured_fraction_max 0.788
_diffrn_reflns_theta_full 66.588
_diffrn_reflns_theta_max 66.588
_diffrn_reflns_theta_min 2.678
_diffrn_source 'Rotating-anode X-ray tube'
_diffrn_source_type 'Rigaku (Cu) X-ray Source'
_exptl_absorpt_coefficient_mu 9.202
_exptl_absorpt_correction_T_max 1.000
_exptl_absorpt_correction_T_min 0.346
_exptl_absorpt_correction_type gaussian
_exptl_absorpt_process_details
;
CrysAlisPro 1.171.44.101a (Rigaku Oxford Diffraction, 2025)
Numerical absorption correction based on gaussian integration over
a multifaceted crystal model
Empirical absorption correction using spherical harmonics,
implemented in SCALE3 ABSPACK scaling algorithm.
;
_exptl_crystal_colour 'lustrous dark black'
_exptl_crystal_density_diffrn 1.366
_exptl_crystal_description irregular
_exptl_crystal_F_000 5232
_exptl_crystal_size_max 0.302
_exptl_crystal_size_mid 0.115
_exptl_crystal_size_min 0.065
_refine_diff_density_max 2.718
_refine_diff_density_min -2.147
_refine_diff_density_rms 0.111
_refine_ls_abs_structure_details
;
 Refined as an inversion twin.
;
_refine_ls_abs_structure_Flack 0.492(7)
_refine_ls_extinction_method none
_refine_ls_goodness_of_fit_ref 1.017
_refine_ls_hydrogen_treatment constr
_refine_ls_matrix_type full
_refine_ls_number_parameters 1422
_refine_ls_number_reflns 17248
_refine_ls_number_restraints 1925
_refine_ls_restrained_S_all 0.982
_refine_ls_R_factor_all 0.0528
_refine_ls_R_factor_gt 0.0478
_refine_ls_shift/su_max 0.001
_refine_ls_shift/su_mean 0.000
_refine_ls_structure_factor_coef Fsqd
_refine_ls_weighting_details 'w=1/[\s^2^(Fo^2^)+(0.1000P)^2^] where P=(Fo^2^+2Fc^2^)/3'
_refine_ls_weighting_scheme calc
_refine_ls_wR_factor_gt 0.1233
_refine_ls_wR_factor_ref 0.1269
_reflns_Friedel_coverage 0.581
_reflns_Friedel_fraction_full 0.580
_reflns_Friedel_fraction_max 0.580
_reflns_number_gt 15529
_reflns_number_total 17248
_reflns_threshold_expression 'I > 2\s(I)'
_cod_data_source_file d5sc04248h3.cif
_cod_data_source_block yp278
_cod_depositor_comments 'Adding full bibliography for 1575203--1575209.cif.'
_cod_original_cell_volume 12396.0(3)
_cod_database_code 1575208
_shelx_shelxl_version_number 2019/3
_chemical_oxdiff_formula 'C122 H186 N6 O7 Cl3 K3 U2'
_shelx_space_group_comment
;
The symmetry employed for this shelxl refinement is uniquely defined
by the following loop, which should always be used as a source of
symmetry information in preference to the above space-group names.
They are only intended as comments.
;
_shelx_estimated_absorpt_t_max 0.586
_shelx_estimated_absorpt_t_min 0.168
_diffrn_oxdiff_digest_od_ed
;

;
_olex2_refinement_description
;
1. Twinned data refinement
 Scales: 0.508(7)
 0.492(7)
2. Fixed Uiso
 At 1.2 times of:
  All C(H) groups, All C(H,H) groups, All C(H,H,H,H) groups
 At 1.5 times of:
  All C(H,H,H) groups
3. Restrained distances
 C71-C60 \\sim C75-C60
 with sigma of 0.02
 C73-C71 \\sim C74-C71 \\sim C72-C71 \\sim C75-C77 \\sim C75-C76 \\sim C78-C75
 with sigma of 0.02
 C73-C72 \\sim C72-C74 \\sim C73-C74
 with sigma of 0.02
 C78-C77 \\sim C77-C76 \\sim C76-C78
 with sigma of 0.02
 C53-C57 \\sim C56-C57 \\sim C52-C53 \\sim C55-C56 \\sim C54-C55 \\sim C52-C51
 with sigma of 0.02
 O1-C57 \\sim O1-C51 \\sim O1-C54
 with sigma of 0.02
 C15-C14 \\sim C18-C14 \\sim C20-C14 \\sim C17-C14 \\sim C16-C14 \\sim C19-C14
 with sigma of 0.02
 C16-C15 \\sim C15-C17 \\sim C16-C17
 with sigma of 0.02
 C19-C18 \\sim C18-C20 \\sim C20-C19
 with sigma of 0.02
4. Uiso/Uaniso restraints and constraints
O1 \\sim C14 \\sim C15 \\sim C16 \\sim C17 \\sim C18 \\sim C19 \\sim C20 \\sim
C51 \\sim C52 \\sim C53 \\sim C54 \\sim C56 \\sim C57 \\sim C71 \\sim C72 \\sim
C73 \\sim C74 \\sim C75 \\sim C76 \\sim C77 \\sim C78: within 2A with sigma of
0.01 and sigma for terminal atoms of 0.02 within 2A
Uanis(O6) \\sim Ueq, Uanis(C125) \\sim Ueq, Uanis(C126) \\sim Ueq, Uanis(C127)
\\sim Ueq, Uanis(C128) \\sim Ueq: with sigma of 0.01 and sigma for terminal
atoms of 0.02
5. Rigid body (RIGU) restrains
 All non-hydrogen atoms
 with sigma for 1-2 distances of 0.001 and sigma for 1-3 distances of 0.001
6. Others
 Sof(C75)=Sof(C76)=Sof(H76A)=Sof(H76B)=Sof(H76C)=Sof(C77)=Sof(H77A)=Sof(H77B)=
 Sof(H77C)=Sof(C78)=Sof(H78A)=Sof(H78B)=Sof(H78C)=1-FVAR(1)
 Sof(C71)=Sof(C72)=Sof(H72A)=Sof(H72B)=Sof(H72C)=Sof(C73)=Sof(H73A)=Sof(H73B)=
 Sof(H73C)=Sof(C74)=Sof(H74A)=Sof(H74B)=Sof(H74C)=FVAR(1)
 Sof(C54)=Sof(H54A)=Sof(H54B)=Sof(C55)=Sof(H55A)=Sof(H55B)=Sof(C56)=Sof(H56A)=
 Sof(H56B)=Sof(H57C)=Sof(H57D)=1-FVAR(2)
 Sof(C51)=Sof(H51A)=Sof(H51B)=Sof(C52)=Sof(H52A)=Sof(H52B)=Sof(C53)=Sof(H53A)=
 Sof(H53B)=Sof(H57A)=Sof(H57B)=FVAR(2)
 Sof(C18)=Sof(H18A)=Sof(H18B)=Sof(H18C)=Sof(C19)=Sof(H19A)=Sof(H19B)=Sof(H19C)=
 Sof(C20)=Sof(H20A)=Sof(H20B)=Sof(H20C)=1-FVAR(3)
 Sof(C15)=Sof(H15A)=Sof(H15B)=Sof(H15C)=Sof(C16)=Sof(H16A)=Sof(H16B)=Sof(H16C)=
 Sof(C17)=Sof(H17A)=Sof(H17B)=Sof(H17C)=FVAR(3)
7.a Ternary CH refined with riding coordinates:
 C33(H33), C36(H36), C45(H45), C48(H48), C91(H91), C94(H94), C103(H103),
 C106(H106)
7.b Secondary CH2 refined with riding coordinates:
 C51(H51A,H51B), C52(H52A,H52B), C53(H53A,H53B), C54(H54A,H54B), C55(H55A,
 H55B), C56(H56A,H56B), C57(H57A,H57B), C57(H57C,H57D), C109(H10M,H10N),
 C110(H11A,H11B), C111(H11C,H11D), C112(H11E,H11F), C113(H11G,H11H), C115(H11L,
 H11M), C117(H11Q,H11R), C118(H11S,H11T), C119(H11U,H11V), C120(H12A,H12B),
 C121(H12C,H12D), C123(H12H,H12I), C125(H12M,H12N), C126(H12O,H12P), C127(H12Q,
 H12R), C128(H12S,H12T), C133(H13A,H13B), C135(H13F,H13G)
7.c Me refined with riding coordinates:
 C77(H77A,H77B,H77C), C78(H78A,H78B,H78C), C96(H96A,H96B,H96C), C134(H13C,H13D,
 H13E)
7.d Aromatic/amide H refined with riding coordinates:
 C2(H2), C4(H4), C9(H9), C11(H11), C29(H29), C30(H30), C31(H31), C41(H41),
 C42(H42), C43(H43), C59(H59), C61(H61), C66(H66), C68(H68), C87(H87), C88(H88),
  C89(H89), C99(H99), C100(H100), C101(H101)
7.e Idealised Me refined as rotating group:
 C15(H15A,H15B,H15C), C16(H16A,H16B,H16C), C17(H17A,H17B,H17C), C18(H18A,H18B,
 H18C), C19(H19A,H19B,H19C), C20(H20A,H20B,H20C), C21(H21A,H21B,H21C), C22(H22A,
 H22B,H22C), C24(H24A,H24B,H24C), C25(H25A,H25B,H25C), C26(H26A,H26B,H26C),
 C34(H34A,H34B,H34C), C35(H35A,H35B,H35C), C37(H37A,H37B,H37C), C38(H38A,H38B,
 H38C), C46(H46A,H46B,H46C), C47(H47A,H47B,H47C), C49(H49A,H49B,H49C), C50(H50A,
 H50B,H50C), C72(H72A,H72B,H72C), C73(H73A,H73B,H73C), C74(H74A,H74B,H74C),
 C76(H76A,H76B,H76C), C79(H79A,H79B,H79C), C80(H80A,H80B,H80C), C82(H82A,H82B,
 H82C), C83(H83A,H83B,H83C), C84(H84A,H84B,H84C), C92(H92A,H92B,H92C), C93(H93A,
 H93B,H93C), C95(H95A,H95B,H95C), C104(H10A,H10B,H10C), C105(H10D,H10E,H10F),
 C107(H10G,H10H,H10I), C108(H10J,H10K,H10L), C114(H11I,H11J,H11K), C116(H11N,
 H11O,H11P), C122(H12E,H12F,H12G), C124(H12J,H12K,H12L), C136(H13H,H13I,H13J)
;
_olex2_submission_special_instructions 'No special instructions were received'
_oxdiff_exptl_absorpt_empirical_details
;
Empirical correction (ABSPACK) includes:
- Absorption correction using spherical harmonics
- Frame scaling
- Detector area scaling
- B-factor correction
;
_oxdiff_exptl_absorpt_empirical_full_max 4.270
_oxdiff_exptl_absorpt_empirical_full_min 0.592

loop_
_space_group_symop_operation_xyz
'x, y, z'
'x+1/2, -y, z'
'x+1/2, y+1/2, z+1/2'
'x+1, -y+1/2, z+1/2'

loop_
_atom_site_label
_atom_site_type_symbol
_atom_site_fract_x
_atom_site_fract_y
_atom_site_fract_z
_atom_site_U_iso_or_equiv
_atom_site_adp_type
_atom_site_occupancy
_atom_site_site_symmetry_order
_atom_site_calc_flag
_atom_site_refinement_flags_posn
_atom_site_refinement_flags_adp
_atom_site_refinement_flags_occupancy
_atom_site_disorder_assembly
_atom_site_disorder_group
U1 U 0.62307(2) 0.34368(2) 0.57483(2) 0.04999(12) Uani 1 1 d . . . . .
U2 U 0.37043(2) 0.34988(2) 0.40164(2) 0.04883(12) Uani 1 1 d . . . . .
K1 K 0.73769(13) 0.24040(13) 0.67503(13) 0.0683(7) Uani 1 1 d . . . . .
K2 K 0.50928(18) 0.20944(15) 0.46287(14) 0.0867(9) Uani 1 1 d . . . . .
K3 K 0.25118(15) 0.26500(17) 0.28356(16) 0.0895(11) Uani 1 1 d . . . . .
Cl1 Cl 0.4968(2) 0.35411(12) 0.4890(2) 0.0635(6) Uani 1 1 d . . . . .
Cl2 Cl 0.59391(14) 0.22633(14) 0.58371(12) 0.0627(7) Uani 1 1 d . . . . .
Cl3 Cl 0.41139(15) 0.25745(14) 0.35437(12) 0.0631(7) Uani 1 1 d . . . . .
O1 O 0.6294(4) 0.4516(4) 0.5489(3) 0.0607(16) Uani 1 1 d D U . . .
O2 O 0.3543(4) 0.4379(4) 0.4573(3) 0.0614(18) Uani 1 1 d . . . . .
O3 O 0.8497(4) 0.1907(5) 0.7238(4) 0.080(2) Uani 1 1 d . . . . .
O4 O 0.5187(7) 0.0920(6) 0.4384(5) 0.112(3) Uani 1 1 d . . . . .
O5 O 0.1292(5) 0.2438(5) 0.2191(4) 0.082(2) Uani 1 1 d . . . . .
O6 O 0.2734(6) 0.1767(6) 0.2250(6) 0.116(4) Uani 1 1 d . U . . .
N1 N 0.6483(5) 0.3560(4) 0.6729(4) 0.0510(15) Uani 1 1 d . . . . .
N2 N 0.7329(5) 0.3554(4) 0.6280(4) 0.0476(16) Uani 1 1 d . . . . .
N3 N 0.6920(4) 0.3107(4) 0.5285(3) 0.0490(17) Uani 1 1 d . . . . .
N4 N 0.3138(4) 0.2801(4) 0.4360(4) 0.0568(19) Uani 1 1 d . . . . .
N5 N 0.2577(5) 0.3555(4) 0.3581(4) 0.0483(16) Uani 1 1 d . . . . .
N6 N 0.3338(4) 0.4024(4) 0.3149(4) 0.0480(16) Uani 1 1 d . . . . .
C1 C 0.7095(5) 0.3727(5) 0.7079(4) 0.0499(17) Uani 1 1 d . . . . .
C2 C 0.7276(5) 0.3879(5) 0.7633(4) 0.055(2) Uani 1 1 d . . . . .
H2 H 0.696740 0.388369 0.780042 0.066 Uiso 1 1 calc R U . . .
C3 C 0.7909(5) 0.4027(5) 0.7955(5) 0.055(2) Uani 1 1 d . . . . .
C4 C 0.8351(5) 0.4021(5) 0.7690(4) 0.050(2) Uani 1 1 d . . . . .
H4 H 0.877779 0.412417 0.789651 0.060 Uiso 1 1 calc R U . . .
C5 C 0.8186(5) 0.3871(5) 0.7147(4) 0.0474(19) Uani 1 1 d . . . . .
C6 C 0.7559(5) 0.3722(5) 0.6829(4) 0.0493(18) Uani 1 1 d . . . . .
C7 C 0.8681(5) 0.3891(5) 0.6861(4) 0.0506(18) Uani 1 1 d . . . . .
C8 C 0.8434(5) 0.3610(5) 0.6295(5) 0.0464(19) Uani 1 1 d . . . . .
C9 C 0.8840(6) 0.3484(5) 0.6008(5) 0.050(2) Uani 1 1 d . . . . .
H9 H 0.927813 0.356908 0.618035 0.060 Uiso 1 1 calc R U . . .
C10 C 0.8623(5) 0.3243(5) 0.5486(5) 0.0489(19) Uani 1 1 d . . . . .
C11 C 0.7986(5) 0.3116(5) 0.5230(4) 0.049(2) Uani 1 1 d . . . . .
H11 H 0.783566 0.295161 0.486920 0.059 Uiso 1 1 calc R U . . .
C12 C 0.7555(5) 0.3227(5) 0.5500(4) 0.0466(19) Uani 1 1 d . . . . .
C13 C 0.7789(6) 0.3463(5) 0.6038(5) 0.0480(19) Uani 1 1 d . . . . .
C14 C 0.8095(5) 0.4149(5) 0.8564(5) 0.068(2) Uani 1 1 d D U . . .
C15 C 0.803(2) 0.3551(9) 0.8837(13) 0.072(5) Uani 0.57(6) 1 d D U P A 1
H15A H 0.760491 0.338721 0.864515 0.108 Uiso 0.57(6) 1 calc R U P A 1
H15B H 0.809101 0.361952 0.922588 0.108 Uiso 0.57(6) 1 calc R U P A 1
H15C H 0.834670 0.327006 0.881333 0.108 Uiso 0.57(6) 1 calc R U P A 1
C16 C 0.7628(12) 0.4636(14) 0.8631(13) 0.073(5) Uani 0.57(6) 1 d D U P A 1
H16A H 0.763431 0.498318 0.840584 0.109 Uiso 0.57(6) 1 calc R U P A 1
H16B H 0.776262 0.475413 0.901962 0.109 Uiso 0.57(6) 1 calc R U P A 1
H16C H 0.719887 0.447404 0.850968 0.109 Uiso 0.57(6) 1 calc R U P A 1
C17 C 0.8804(10) 0.4393(15) 0.8824(15) 0.075(5) Uani 0.57(6) 1 d D U P A 1
H17A H 0.909843 0.408135 0.880932 0.112 Uiso 0.57(6) 1 calc R U P A 1
H17B H 0.889635 0.450886 0.920822 0.112 Uiso 0.57(6) 1 calc R U P A 1
H17C H 0.885013 0.473802 0.861232 0.112 Uiso 0.57(6) 1 calc R U P A 1
C18 C 0.832(3) 0.3570(13) 0.8912(15) 0.073(6) Uani 0.43(6) 1 d D U P A 2
H18A H 0.800391 0.325902 0.877175 0.109 Uiso 0.43(6) 1 calc R U P A 2
H18B H 0.839120 0.365106 0.929967 0.109 Uiso 0.43(6) 1 calc R U P A 2
H18C H 0.872265 0.343639 0.888385 0.109 Uiso 0.43(6) 1 calc R U P A 2
C19 C 0.7569(15) 0.442(2) 0.8751(16) 0.076(6) Uani 0.43(6) 1 d D U P A 2
H19A H 0.735630 0.474120 0.850393 0.113 Uiso 0.43(6) 1 calc R U P A 2
H19B H 0.776120 0.456514 0.912940 0.113 Uiso 0.43(6) 1 calc R U P A 2
H19C H 0.725977 0.410631 0.873733 0.113 Uiso 0.43(6) 1 calc R U P A 2
C20 C 0.8669(18) 0.4586(19) 0.879(2) 0.080(6) Uani 0.43(6) 1 d D U P A 2
H20A H 0.905612 0.438424 0.880161 0.121 Uiso 0.43(6) 1 calc R U P A 2
H20B H 0.871589 0.471381 0.916327 0.121 Uiso 0.43(6) 1 calc R U P A 2
H20C H 0.859411 0.493274 0.854767 0.121 Uiso 0.43(6) 1 calc R U P A 2
C21 C 0.8834(7) 0.4537(6) 0.6801(5) 0.066(3) Uani 1 1 d . . . . .
H21A H 0.845190 0.474180 0.656216 0.099 Uiso 1 1 calc R U . . .
H21B H 0.915990 0.456050 0.663676 0.099 Uiso 1 1 calc R U . . .
H21C H 0.899030 0.472616 0.716523 0.099 Uiso 1 1 calc R U . . .
C22 C 0.9291(6) 0.3585(7) 0.7239(6) 0.069(3) Uani 1 1 d . . . . .
H22A H 0.942670 0.376056 0.760875 0.103 Uiso 1 1 calc R U . . .
H22B H 0.962442 0.363828 0.708701 0.103 Uiso 1 1 calc R U . . .
H22C H 0.921151 0.316001 0.726276 0.103 Uiso 1 1 calc R U . . .
C23 C 0.9100(5) 0.3107(5) 0.5206(5) 0.053(2) Uani 1 1 d . . . . .
C24 C 0.9619(7) 0.3563(6) 0.5321(6) 0.070(3) Uani 1 1 d . . . . .
H24A H 0.945186 0.391835 0.509824 0.105 Uiso 1 1 calc R U . . .
H24B H 0.996541 0.339855 0.522491 0.105 Uiso 1 1 calc R U . . .
H24C H 0.977649 0.366822 0.571312 0.105 Uiso 1 1 calc R U . . .
C25 C 0.9411(8) 0.2507(7) 0.5421(7) 0.082(4) Uani 1 1 d . . . . .
H25A H 0.960231 0.251769 0.582476 0.123 Uiso 1 1 calc R U . . .
H25B H 0.973932 0.242593 0.526827 0.123 Uiso 1 1 calc R U . . .
H25C H 0.909068 0.219305 0.530686 0.123 Uiso 1 1 calc R U . . .
C26 C 0.8781(6) 0.3051(8) 0.4578(5) 0.074(3) Uani 1 1 d . . . . .
H26A H 0.847224 0.272733 0.448906 0.111 Uiso 1 1 calc R U . . .
H26B H 0.910170 0.296699 0.441763 0.111 Uiso 1 1 calc R U . . .
H26C H 0.856541 0.342372 0.442576 0.111 Uiso 1 1 calc R U . . .
C27 C 0.6020(5) 0.3595(5) 0.6980(5) 0.0510(19) Uani 1 1 d . . . . .
C28 C 0.5839(5) 0.3080(6) 0.7203(5) 0.053(2) Uani 1 1 d . . . . .
C29 C 0.5368(5) 0.3133(6) 0.7436(5) 0.059(2) Uani 1 1 d . . . . .
H29 H 0.523949 0.279291 0.758433 0.071 Uiso 1 1 calc R U . . .
C30 C 0.5096(6) 0.3669(6) 0.7447(5) 0.060(2) Uani 1 1 d . . . . .
H30 H 0.477580 0.369504 0.760116 0.073 Uiso 1 1 calc R U . . .
C31 C 0.5272(5) 0.4172(6) 0.7243(5) 0.059(2) Uani 1 1 d . . . . .
H31 H 0.507655 0.454090 0.725990 0.071 Uiso 1 1 calc R U . . .
C32 C 0.5743(6) 0.4144(5) 0.7009(5) 0.055(2) Uani 1 1 d . . . . .
C33 C 0.6158(5) 0.2496(5) 0.7224(5) 0.0570(19) Uani 1 1 d . . . . .
H33 H 0.630727 0.248942 0.690672 0.068 Uiso 1 1 calc R U . . .
C34 C 0.6753(6) 0.2414(6) 0.7756(5) 0.063(2) Uani 1 1 d . . . . .
H34A H 0.662567 0.240773 0.807862 0.095 Uiso 1 1 calc R U . . .
H34B H 0.704582 0.274411 0.779128 0.095 Uiso 1 1 calc R U . . .
H34C H 0.696125 0.203937 0.773533 0.095 Uiso 1 1 calc R U . . .
C35 C 0.5736(6) 0.1946(6) 0.7163(6) 0.070(3) Uani 1 1 d . . . . .
H35A H 0.594655 0.159739 0.708355 0.106 Uiso 1 1 calc R U . . .
H35B H 0.533049 0.200848 0.686040 0.106 Uiso 1 1 calc R U . . .
H35C H 0.566168 0.188083 0.750763 0.106 Uiso 1 1 calc R U . . .
C36 C 0.5914(7) 0.4705(6) 0.6790(6) 0.066(3) Uani 1 1 d . . . . .
H36 H 0.629139 0.462024 0.669051 0.079 Uiso 1 1 calc R U . . .
C37 C 0.6090(10) 0.5192(7) 0.7208(8) 0.099(5) Uani 1 1 d . . . . .
H37A H 0.573803 0.526732 0.733339 0.148 Uiso 1 1 calc R U . . .
H37B H 0.618182 0.555395 0.704209 0.148 Uiso 1 1 calc R U . . .
H37C H 0.646505 0.507575 0.752420 0.148 Uiso 1 1 calc R U . . .
C38 C 0.5381(7) 0.4908(7) 0.6267(6) 0.081(4) Uani 1 1 d . . . . .
H38A H 0.524331 0.457432 0.600931 0.122 Uiso 1 1 calc R U . . .
H38B H 0.553356 0.522996 0.609471 0.122 Uiso 1 1 calc R U . . .
H38C H 0.502505 0.504952 0.636142 0.122 Uiso 1 1 calc R U . . .
C39 C 0.6662(5) 0.2735(5) 0.4809(4) 0.0503(18) Uani 1 1 d . . . . .
C40 C 0.6789(6) 0.2120(6) 0.4837(5) 0.060(2) Uani 1 1 d . . . . .
C41 C 0.6485(8) 0.1765(7) 0.4377(5) 0.073(3) Uani 1 1 d . . . . .
H41 H 0.657467 0.135252 0.439068 0.088 Uiso 1 1 calc R U . . .
C42 C 0.6061(7) 0.2007(7) 0.3907(6) 0.077(3) Uani 1 1 d . . . . .
H42 H 0.584471 0.175799 0.360211 0.093 Uiso 1 1 calc R U . . .
C43 C 0.5946(7) 0.2590(7) 0.3871(5) 0.072(3) Uani 1 1 d . . . . .
H43 H 0.565095 0.274510 0.353653 0.087 Uiso 1 1 calc R U . . .
C44 C 0.6241(6) 0.2980(6) 0.4304(5) 0.060(2) Uani 1 1 d . . . . .
C45 C 0.7258(6) 0.1822(6) 0.5336(5) 0.059(2) Uani 1 1 d . . . . .
H45 H 0.740904 0.212353 0.563779 0.071 Uiso 1 1 calc R U . . .
C46 C 0.7837(8) 0.1592(6) 0.5224(7) 0.078(4) Uani 1 1 d . . . . .
H46A H 0.771983 0.123840 0.499016 0.117 Uiso 1 1 calc R U . . .
H46B H 0.817376 0.149116 0.557515 0.117 Uiso 1 1 calc R U . . .
H46C H 0.798848 0.190064 0.503675 0.117 Uiso 1 1 calc R U . . .
C47 C 0.6979(7) 0.1300(7) 0.5549(6) 0.071(3) Uani 1 1 d . . . . .
H47A H 0.659889 0.143168 0.561132 0.107 Uiso 1 1 calc R U . . .
H47B H 0.729150 0.115591 0.589692 0.107 Uiso 1 1 calc R U . . .
H47C H 0.686855 0.098008 0.527571 0.107 Uiso 1 1 calc R U . . .
C48 C 0.6156(6) 0.3649(7) 0.4228(5) 0.061(2) Uani 1 1 d . . . . .
H48 H 0.616011 0.382148 0.458403 0.073 Uiso 1 1 calc R U . . .
C49 C 0.6708(7) 0.3896(7) 0.4117(7) 0.089(5) Uani 1 1 d . . . . .
H49A H 0.710088 0.375890 0.440268 0.133 Uiso 1 1 calc R U . . .
H49B H 0.669198 0.433027 0.412174 0.133 Uiso 1 1 calc R U . . .
H49C H 0.669340 0.376067 0.375483 0.133 Uiso 1 1 calc R U . . .
C50 C 0.5547(6) 0.3839(7) 0.3776(5) 0.073(3) Uani 1 1 d . . . . .
H50A H 0.558298 0.377641 0.341565 0.110 Uiso 1 1 calc R U . . .
H50B H 0.546995 0.425975 0.382108 0.110 Uiso 1 1 calc R U . . .
H50C H 0.519528 0.360248 0.379916 0.110 Uiso 1 1 calc R U . . .
C51 C 0.6923(10) 0.4793(12) 0.5636(15) 0.068(4) Uani 0.53(4) 1 d D U P B 1
H51A H 0.720362 0.454138 0.551287 0.082 Uiso 0.53(4) 1 calc R U P B 1
H51B H 0.712019 0.484868 0.604078 0.082 Uiso 0.53(4) 1 calc R U P B 1
C52 C 0.6810(13) 0.5389(13) 0.5341(16) 0.074(4) Uani 0.53(4) 1 d D U P B 1
H52A H 0.690596 0.536456 0.499961 0.088 Uiso 0.53(4) 1 calc R U P B 1
H52B H 0.707949 0.569942 0.558265 0.088 Uiso 0.53(4) 1 calc R U P B 1
C53 C 0.6112(11) 0.5530(9) 0.5204(16) 0.073(4) Uani 0.53(4) 1 d D U P B 1
H53A H 0.603020 0.569540 0.552433 0.087 Uiso 0.53(4) 1 calc R U P B 1
H53B H 0.594206 0.580019 0.488399 0.087 Uiso 0.53(4) 1 calc R U P B 1
C54 C 0.6866(13) 0.4855(13) 0.5790(14) 0.070(5) Uani 0.47(4) 1 d D U P B 2
H54A H 0.722885 0.470911 0.570150 0.084 Uiso 0.47(4) 1 calc R U P B 2
H54B H 0.697062 0.482342 0.619346 0.084 Uiso 0.47(4) 1 calc R U P B 2
C55 C 0.671(3) 0.5488(16) 0.5600(19) 0.108(15) Uani 0.47(4) 1 d D . P B 2
H55A H 0.708819 0.568654 0.557531 0.130 Uiso 0.47(4) 1 calc R U P B 2
H55B H 0.657343 0.570986 0.586573 0.130 Uiso 0.47(4) 1 calc R U P B 2
C56 C 0.6182(18) 0.5476(14) 0.5036(14) 0.079(5) Uani 0.47(4) 1 d D U P B 2
H56A H 0.589206 0.581800 0.498502 0.094 Uiso 0.47(4) 1 calc R U P B 2
H56B H 0.634982 0.547069 0.473417 0.094 Uiso 0.47(4) 1 calc R U P B 2
C57 C 0.5864(6) 0.4905(6) 0.5069(6) 0.074(3) Uani 1 1 d D U . . .
H57A H 0.543035 0.487545 0.507320 0.089 Uiso 0.53(4) 1 calc R U P B 1
H57B H 0.585117 0.478956 0.469732 0.089 Uiso 0.53(4) 1 calc R U P B 1
H57C H 0.548420 0.498596 0.515981 0.089 Uiso 0.47(4) 1 calc R U P B 2
H57D H 0.572462 0.470330 0.470548 0.089 Uiso 0.47(4) 1 calc R U P B 2
C58 C 0.2493(5) 0.2846(5) 0.4219(4) 0.050(2) Uani 1 1 d . . . . .
C59 C 0.2127(6) 0.2515(6) 0.4458(5) 0.061(3) Uani 1 1 d . . . . .
H59 H 0.232520 0.222288 0.472994 0.073 Uiso 1 1 calc R U . . .
C60 C 0.1477(6) 0.2615(6) 0.4297(6) 0.067(3) Uani 1 1 d D . . . .
C61 C 0.1198(6) 0.3041(6) 0.3901(5) 0.061(3) Uani 1 1 d . . . . .
H61 H 0.075935 0.311784 0.380041 0.074 Uiso 1 1 calc R U . . .
C62 C 0.1538(6) 0.3364(5) 0.3640(5) 0.051(2) Uani 1 1 d . . . . .
C63 C 0.2180(5) 0.3269(5) 0.3801(5) 0.0481(17) Uani 1 1 d . . . . .
C64 C 0.1213(5) 0.3858(5) 0.3228(5) 0.0504(17) Uani 1 1 d . . . . .
C65 C 0.1658(5) 0.4080(5) 0.2946(4) 0.0485(19) Uani 1 1 d . . . . .
C66 C 0.1417(5) 0.4483(5) 0.2493(5) 0.054(2) Uani 1 1 d . . . . .
H66 H 0.098189 0.458788 0.235819 0.065 Uiso 1 1 calc R U . . .
C67 C 0.1820(5) 0.4724(5) 0.2244(5) 0.056(2) Uani 1 1 d . . . . .
C68 C 0.2453(5) 0.4547(5) 0.2446(4) 0.050(2) Uani 1 1 d . . . . .
H68 H 0.272138 0.468988 0.226484 0.059 Uiso 1 1 calc R U . . .
C69 C 0.2707(5) 0.4179(5) 0.2891(4) 0.0461(17) Uani 1 1 d . . . . .
C70 C 0.2297(5) 0.3932(5) 0.3151(4) 0.0457(16) Uani 1 1 d . . . . .
C71 C 0.1084(9) 0.2309(9) 0.4600(8) 0.083(3) Uani 0.67(2) 1 d D U P C 1
C72 C 0.1286(12) 0.1658(9) 0.4690(13) 0.093(5) Uani 0.67(2) 1 d D U P C 1
H72A H 0.097774 0.143367 0.479579 0.139 Uiso 0.67(2) 1 calc R U P C 1
H72B H 0.170321 0.163008 0.498498 0.139 Uiso 0.67(2) 1 calc R U P C 1
H72C H 0.130667 0.149415 0.434843 0.139 Uiso 0.67(2) 1 calc R U P C 1
C73 C 0.0374(9) 0.2353(12) 0.4287(9) 0.087(5) Uani 0.67(2) 1 d D U P C 1
H73A H 0.027717 0.224870 0.389902 0.130 Uiso 0.67(2) 1 calc R U P C 1
H73B H 0.023280 0.275883 0.431144 0.130 Uiso 0.67(2) 1 calc R U P C 1
H73C H 0.015517 0.207794 0.444934 0.130 Uiso 0.67(2) 1 calc R U P C 1
C74 C 0.1242(12) 0.2602(10) 0.5172(9) 0.088(5) Uani 0.67(2) 1 d D U P C 1
H74A H 0.106964 0.236024 0.539746 0.133 Uiso 0.67(2) 1 calc R U P C 1
H74B H 0.105566 0.299985 0.512615 0.133 Uiso 0.67(2) 1 calc R U P C 1
H74C H 0.170226 0.263212 0.535632 0.133 Uiso 0.67(2) 1 calc R U P C 1
C75 C 0.1102(14) 0.2240(14) 0.4582(13) 0.083(4) Uani 0.33(2) 1 d D U P C 2
C76 C 0.1522(19) 0.1775(19) 0.4992(19) 0.082(6) Uani 0.33(2) 1 d D U P C 2
H76A H 0.166842 0.147942 0.478931 0.123 Uiso 0.33(2) 1 calc R U P C 2
H76B H 0.127508 0.157764 0.518329 0.123 Uiso 0.33(2) 1 calc R U P C 2
H76C H 0.188719 0.197368 0.526311 0.123 Uiso 0.33(2) 1 calc R U P C 2
C77 C 0.0539(19) 0.193(2) 0.4140(16) 0.088(6) Uani 0.33(2) 1 d D U P C 2
H77A H 0.069711 0.164551 0.393685 0.133 Uiso 0.33(2) 1 calc R U P C 2
H77B H 0.028508 0.172411 0.431776 0.133 Uiso 0.33(2) 1 calc R U P C 2
H77C H 0.027737 0.222916 0.388285 0.133 Uiso 0.33(2) 1 calc R U P C 2
C78 C 0.087(2) 0.2695(19) 0.491(2) 0.090(5) Uani 0.33(2) 1 d D U P C 2
H78A H 0.123119 0.288614 0.518851 0.135 Uiso 0.33(2) 1 calc R U P C 2
H78B H 0.060670 0.299572 0.465602 0.135 Uiso 0.33(2) 1 calc R U P C 2
H78C H 0.061441 0.249066 0.509093 0.135 Uiso 0.33(2) 1 calc R U P C 2
C79 C 0.1075(6) 0.4378(5) 0.3545(5) 0.061(3) Uani 1 1 d . . . . .
H79A H 0.079485 0.424494 0.373404 0.091 Uiso 1 1 calc R U . . .
H79B H 0.086858 0.469734 0.328696 0.091 Uiso 1 1 calc R U . . .
H79C H 0.147180 0.452425 0.381831 0.091 Uiso 1 1 calc R U . . .
C80 C 0.0593(6) 0.3614(6) 0.2793(6) 0.057(3) Uani 1 1 d . . . . .
H80A H 0.069264 0.327956 0.259704 0.086 Uiso 1 1 calc R U . . .
H80B H 0.038554 0.392762 0.252812 0.086 Uiso 1 1 calc R U . . .
H80C H 0.031032 0.347960 0.297770 0.086 Uiso 1 1 calc R U . . .
C81 C 0.1586(6) 0.5174(6) 0.1781(6) 0.064(2) Uani 1 1 d . . . . .
C82 C 0.1953(6) 0.5753(6) 0.1950(6) 0.068(3) Uani 1 1 d . . . . .
H82A H 0.171789 0.607345 0.170656 0.102 Uiso 1 1 calc R U . . .
H82B H 0.236830 0.571059 0.191851 0.102 Uiso 1 1 calc R U . . .
H82C H 0.200793 0.584738 0.233214 0.102 Uiso 1 1 calc R U . . .
C83 C 0.0866(6) 0.5308(7) 0.1617(6) 0.073(3) Uani 1 1 d . . . . .
H83A H 0.079710 0.552134 0.191908 0.109 Uiso 1 1 calc R U . . .
H83B H 0.062891 0.493477 0.154711 0.109 Uiso 1 1 calc R U . . .
H83C H 0.072012 0.555324 0.128308 0.109 Uiso 1 1 calc R U . . .
C84 C 0.1676(8) 0.4921(7) 0.1259(6) 0.078(3) Uani 1 1 d . . . . .
H84A H 0.164951 0.524462 0.099953 0.117 Uiso 1 1 calc R U . . .
H84B H 0.134382 0.462903 0.108199 0.117 Uiso 1 1 calc R U . . .
H84C H 0.209082 0.472965 0.136468 0.117 Uiso 1 1 calc R U . . .
C85 C 0.3483(5) 0.2352(6) 0.4749(6) 0.063(2) Uani 1 1 d . . . . .
C86 C 0.3829(6) 0.2531(7) 0.5298(6) 0.074(2) Uani 1 1 d . . . . .
C87 C 0.4181(8) 0.2119(9) 0.5663(8) 0.102(4) Uani 1 1 d . . . . .
H87 H 0.441017 0.223264 0.603416 0.123 Uiso 1 1 calc R U . . .
C88 C 0.4213(10) 0.1536(8) 0.5505(9) 0.103(5) Uani 1 1 d . . . . .
H88 H 0.447934 0.125923 0.576025 0.124 Uiso 1 1 calc R U . . .
C89 C 0.3862(8) 0.1363(9) 0.4987(8) 0.096(4) Uani 1 1 d . . . . .
H89 H 0.386843 0.096054 0.487911 0.116 Uiso 1 1 calc R U . . .
C90 C 0.3489(8) 0.1777(7) 0.4609(7) 0.083(3) Uani 1 1 d . . . . .
C91 C 0.3774(7) 0.3150(8) 0.5509(6) 0.076(3) Uani 1 1 d . . . . .
H91 H 0.372457 0.343490 0.520134 0.091 Uiso 1 1 calc R U . . .
C92 C 0.4347(9) 0.3356(10) 0.6012(7) 0.105(5) Uani 1 1 d . . . . .
H92A H 0.445045 0.305126 0.630094 0.158 Uiso 1 1 calc R U . . .
H92B H 0.424202 0.372753 0.615492 0.158 Uiso 1 1 calc R U . . .
H92C H 0.471057 0.341870 0.590127 0.158 Uiso 1 1 calc R U . . .
C93 C 0.3175(8) 0.3192(9) 0.5652(7) 0.089(4) Uani 1 1 d . . . . .
H93A H 0.280021 0.317808 0.531212 0.133 Uiso 1 1 calc R U . . .
H93B H 0.317897 0.356664 0.584511 0.133 Uiso 1 1 calc R U . . .
H93C H 0.316436 0.285917 0.589092 0.133 Uiso 1 1 calc R U . . .
C94 C 0.3086(11) 0.1545(7) 0.4013(9) 0.095(4) Uani 1 1 d . . . . .
H94 H 0.289963 0.189543 0.377272 0.114 Uiso 1 1 calc R U . . .
C95 C 0.3499(12) 0.1197(10) 0.3757(10) 0.136(7) Uani 1 1 d . . . . .
H95A H 0.383394 0.145631 0.373120 0.204 Uiso 1 1 calc R U . . .
H95B H 0.323586 0.105913 0.338765 0.204 Uiso 1 1 calc R U . . .
H95C H 0.369028 0.085480 0.399095 0.204 Uiso 1 1 calc R U . . .
C96 C 0.2548(11) 0.1159(9) 0.4040(10) 0.128(7) Uani 1 1 d . . . . .
H96A H 0.229096 0.138571 0.420243 0.192 Uiso 1 1 calc R U . . .
H96B H 0.228336 0.103287 0.366604 0.192 Uiso 1 1 calc R U . . .
H96C H 0.272244 0.080840 0.426727 0.192 Uiso 1 1 calc R U . . .
C97 C 0.3752(5) 0.4305(5) 0.2912(4) 0.0480(18) Uani 1 1 d . . . . .
C98 C 0.4026(6) 0.4852(5) 0.3114(5) 0.055(2) Uani 1 1 d . . . . .
C99 C 0.4417(6) 0.5129(6) 0.2870(5) 0.062(3) Uani 1 1 d . . . . .
H99 H 0.459996 0.550555 0.299887 0.074 Uiso 1 1 calc R U . . .
C100 C 0.4534(6) 0.4849(6) 0.2440(5) 0.068(3) Uani 1 1 d . . . . .
H100 H 0.479376 0.504146 0.227553 0.082 Uiso 1 1 calc R U . . .
C101 C 0.4286(6) 0.4309(6) 0.2250(5) 0.064(3) Uani 1 1 d . . . . .
H101 H 0.439162 0.412302 0.196729 0.076 Uiso 1 1 calc R U . . .
C102 C 0.3875(5) 0.4020(6) 0.2466(5) 0.055(2) Uani 1 1 d . . . . .
C103 C 0.3914(6) 0.5178(6) 0.3577(5) 0.065(2) Uani 1 1 d . . . . .
H103 H 0.379450 0.487364 0.380183 0.078 Uiso 1 1 calc R U . . .
C104 C 0.4494(8) 0.5509(7) 0.3969(6) 0.080(4) Uani 1 1 d . . . . .
H10A H 0.483566 0.522505 0.414319 0.120 Uiso 1 1 calc R U . . .
H10B H 0.438194 0.571065 0.425497 0.120 Uiso 1 1 calc R U . . .
H10C H 0.463458 0.580224 0.376052 0.120 Uiso 1 1 calc R U . . .
C105 C 0.3363(8) 0.5607(7) 0.3360(7) 0.085(4) Uani 1 1 d . . . . .
H10D H 0.345263 0.590008 0.311937 0.128 Uiso 1 1 calc R U . . .
H10E H 0.330399 0.581087 0.367063 0.128 Uiso 1 1 calc R U . . .
H10F H 0.297775 0.538830 0.314979 0.128 Uiso 1 1 calc R U . . .
C106 C 0.3599(7) 0.3431(6) 0.2238(7) 0.069(3) Uani 1 1 d . . . . .
H106 H 0.339506 0.326268 0.248806 0.082 Uiso 1 1 calc R U . . .
C107 C 0.4101(8) 0.2992(8) 0.2216(7) 0.093(4) Uani 1 1 d . . . . .
H10G H 0.427811 0.312752 0.194423 0.140 Uiso 1 1 calc R U . . .
H10H H 0.390888 0.260032 0.210944 0.140 Uiso 1 1 calc R U . . .
H10I H 0.443871 0.296765 0.258037 0.140 Uiso 1 1 calc R U . . .
C108 C 0.3085(9) 0.3504(7) 0.1665(7) 0.088(4) Uani 1 1 d . . . . .
H10J H 0.274807 0.376036 0.169064 0.132 Uiso 1 1 calc R U . . .
H10K H 0.290949 0.311476 0.152198 0.132 Uiso 1 1 calc R U . . .
H10L H 0.326916 0.368474 0.141457 0.132 Uiso 1 1 calc R U . . .
C109 C 0.3988(6) 0.4666(6) 0.5067(5) 0.065(3) Uani 1 1 d . . . . .
H10M H 0.425844 0.495306 0.496695 0.078 Uiso 1 1 calc R U . . .
H10N H 0.426066 0.436816 0.532354 0.078 Uiso 1 1 calc R U . . .
C110 C 0.3563(7) 0.4986(6) 0.5329(6) 0.073(3) Uani 1 1 d . . . . .
H11A H 0.342491 0.471642 0.556390 0.087 Uiso 1 1 calc R U . . .
H11B H 0.377632 0.533675 0.554762 0.087 Uiso 1 1 calc R U . . .
C111 C 0.3028(8) 0.5159(7) 0.4817(6) 0.085(4) Uani 1 1 d . . . . .
H11C H 0.264429 0.524866 0.489869 0.101 Uiso 1 1 calc R U . . .
H11D H 0.313947 0.551217 0.464439 0.101 Uiso 1 1 calc R U . . .
C112 C 0.2925(7) 0.4636(7) 0.4451(6) 0.078(4) Uani 1 1 d . . . . .
H11E H 0.263700 0.434931 0.452681 0.094 Uiso 1 1 calc R U . . .
H11F H 0.273975 0.475710 0.405817 0.094 Uiso 1 1 calc R U . . .
C113 C 0.8940(7) 0.2039(8) 0.7759(6) 0.079(3) Uani 1 1 d . . . . .
H11G H 0.928198 0.228908 0.772293 0.095 Uiso 1 1 calc R U . . .
H11H H 0.913063 0.166921 0.795365 0.095 Uiso 1 1 calc R U . . .
C114 C 0.8604(8) 0.2366(8) 0.8077(7) 0.084(4) Uani 1 1 d . . . . .
H11I H 0.842806 0.273668 0.788634 0.126 Uiso 1 1 calc R U . . .
H11J H 0.890443 0.245536 0.844881 0.126 Uiso 1 1 calc R U . . .
H11K H 0.826154 0.211814 0.810356 0.126 Uiso 1 1 calc R U . . .
C115 C 0.8727(9) 0.1537(7) 0.6900(8) 0.083(4) Uani 1 1 d . . . . .
H11L H 0.836670 0.133678 0.661477 0.100 Uiso 1 1 calc R U . . .
H11M H 0.901150 0.122840 0.713040 0.100 Uiso 1 1 calc R U . . .
C116 C 0.9072(9) 0.1905(9) 0.6632(8) 0.103(5) Uani 1 1 d . . . . .
H11N H 0.877752 0.218042 0.637175 0.154 Uiso 1 1 calc R U . . .
H11O H 0.926540 0.164867 0.643238 0.154 Uiso 1 1 calc R U . . .
H11P H 0.940360 0.213119 0.691345 0.154 Uiso 1 1 calc R U . . .
C117 C 0.5293(11) 0.0485(9) 0.4767(10) 0.118(5) Uani 1 1 d . . . . .
H11Q H 0.488859 0.035922 0.479557 0.142 Uiso 1 1 calc R U . . .
H11R H 0.557320 0.063428 0.513230 0.142 Uiso 1 1 calc R U . . .
C118 C 0.5592(13) -0.0018(11) 0.4601(12) 0.146(7) Uani 1 1 d . . . . .
H11S H 0.536777 -0.039185 0.461045 0.175 Uiso 1 1 calc R U . . .
H11T H 0.603999 -0.005702 0.484731 0.175 Uiso 1 1 calc R U . . .
C119 C 0.5538(17) 0.0133(14) 0.3992(13) 0.178(10) Uani 1 1 d . . . . .
H11U H 0.595254 0.025169 0.397992 0.214 Uiso 1 1 calc R U . . .
H11V H 0.537283 -0.020938 0.374267 0.214 Uiso 1 1 calc R U . . .
C120 C 0.5085(12) 0.0635(11) 0.3841(10) 0.135(6) Uani 1 1 d . . . . .
H12A H 0.464439 0.049297 0.366496 0.162 Uiso 1 1 calc R U . . .
H12B H 0.518090 0.091408 0.358783 0.162 Uiso 1 1 calc R U . . .
C121 C 0.0887(8) 0.2034(7) 0.2306(8) 0.093(4) Uani 1 1 d . . . . .
H12C H 0.077651 0.170901 0.203097 0.111 Uiso 1 1 calc R U . . .
H12D H 0.049125 0.223615 0.228411 0.111 Uiso 1 1 calc R U . . .
C122 C 0.1195(11) 0.1795(9) 0.2849(10) 0.115(6) Uani 1 1 d . . . . .
H12E H 0.155208 0.154685 0.285384 0.172 Uiso 1 1 calc R U . . .
H12F H 0.089468 0.155401 0.294997 0.172 Uiso 1 1 calc R U . . .
H12G H 0.135063 0.212023 0.311376 0.172 Uiso 1 1 calc R U . . .
C123 C 0.1028(9) 0.2697(9) 0.1662(8) 0.102(4) Uani 1 1 d . . . . .
H12H H 0.062291 0.289273 0.162176 0.122 Uiso 1 1 calc R U . . .
H12I H 0.094016 0.238495 0.137607 0.122 Uiso 1 1 calc R U . . .
C124 C 0.1475(9) 0.3142(9) 0.1584(7) 0.105(4) Uani 1 1 d . . . . .
H12J H 0.188942 0.295752 0.166383 0.157 Uiso 1 1 calc R U . . .
H12K H 0.151696 0.347711 0.183570 0.157 Uiso 1 1 calc R U . . .
H12L H 0.131185 0.328503 0.120214 0.157 Uiso 1 1 calc R U . . .
C125 C 0.2307(12) 0.1362(10) 0.1892(11) 0.129(6) Uani 1 1 d . U . . .
H12M H 0.223773 0.145094 0.150105 0.155 Uiso 1 1 calc R U . . .
H12N H 0.189552 0.136515 0.194212 0.155 Uiso 1 1 calc R U . . .
C126 C 0.2664(13) 0.0742(11) 0.2079(12) 0.145(6) Uani 1 1 d . U . . .
H12O H 0.255313 0.055981 0.237812 0.174 Uiso 1 1 calc R U . . .
H12P H 0.255358 0.046246 0.176435 0.174 Uiso 1 1 calc R U . . .
C127 C 0.3348(11) 0.0901(9) 0.2277(10) 0.123(5) Uani 1 1 d . U . . .
H12Q H 0.358186 0.072146 0.264213 0.147 Uiso 1 1 calc R U . . .
H12R H 0.354317 0.077168 0.201191 0.147 Uiso 1 1 calc R U . . .
C128 C 0.3339(11) 0.1550(8) 0.2314(10) 0.104(4) Uani 1 1 d . U . . .
H12S H 0.364475 0.167692 0.267759 0.125 Uiso 1 1 calc R U . . .
H12T H 0.347317 0.172380 0.202496 0.125 Uiso 1 1 calc R U . . .
O8 O 0.3612(9) -0.0163(8) 0.5460(7) 0.144(5) Uani 1 1 d . . . . .
C133 C 0.3270(15) 0.0138(13) 0.5738(12) 0.150(8) Uani 1 1 d . . . . .
H13A H 0.351654 0.048422 0.593833 0.180 Uiso 1 1 calc R U . . .
H13B H 0.320077 -0.013040 0.601242 0.180 Uiso 1 1 calc R U . . .
C134 C 0.2609(14) 0.0355(13) 0.5311(12) 0.171(10) Uani 1 1 d . . . . .
H13C H 0.237617 0.056274 0.550865 0.257 Uiso 1 1 calc R U . . .
H13D H 0.267893 0.062474 0.504330 0.257 Uiso 1 1 calc R U . . .
H13E H 0.236374 0.001127 0.511725 0.257 Uiso 1 1 calc R U . . .
C135 C 0.4172(13) -0.0352(12) 0.5845(10) 0.141(7) Uani 1 1 d . . . . .
H13F H 0.409276 -0.061278 0.611894 0.169 Uiso 1 1 calc R U . . .
H13G H 0.442800 -0.000913 0.604076 0.169 Uiso 1 1 calc R U . . .
C136 C 0.4520(13) -0.0694(13) 0.5534(10) 0.150(8) Uani 1 1 d . . . . .
H13H H 0.422814 -0.097216 0.527562 0.225 Uiso 1 1 calc R U . . .
H13I H 0.487358 -0.091415 0.579772 0.225 Uiso 1 1 calc R U . . .
H13J H 0.468274 -0.041443 0.532850 0.225 Uiso 1 1 calc R U . . .

loop_
_atom_site_aniso_label
_atom_site_aniso_U_11
_atom_site_aniso_U_22
_atom_site_aniso_U_33
_atom_site_aniso_U_23
_atom_site_aniso_U_13
_atom_site_aniso_U_12
U1 0.0302(2) 0.0691(2) 0.0507(2) -0.00136(18) 0.01481(18) 0.00141(17)
U2 0.0331(2) 0.0619(2) 0.0499(2) 0.00170(18) 0.01317(18) 0.00062(16)
K1 0.0461(15) 0.0766(17) 0.0773(18) 0.0037(14) 0.0165(13) 0.0078(12)
K2 0.085(2) 0.0801(18) 0.0705(17) 0.0051(14) -0.0008(15) 0.0049(16)
K3 0.0521(17) 0.104(2) 0.107(3) -0.049(2) 0.0220(17) -0.0081(16)
Cl1 0.0427(13) 0.0805(16) 0.0640(13) -0.0031(18) 0.0154(11) -0.0017(15)
Cl2 0.0483(16) 0.0807(18) 0.0609(15) 0.0014(13) 0.0221(12) -0.0062(13)
Cl3 0.0491(16) 0.0768(18) 0.0618(15) -0.0048(13) 0.0184(13) 0.0075(13)
O1 0.045(4) 0.078(4) 0.056(4) 0.005(3) 0.016(3) 0.000(3)
O2 0.047(4) 0.074(4) 0.059(4) -0.010(3) 0.015(3) 0.001(3)
O3 0.051(5) 0.105(6) 0.080(4) 0.010(4) 0.019(3) 0.027(4)
O4 0.114(9) 0.102(6) 0.113(7) 0.013(5) 0.032(7) -0.017(5)
O5 0.058(5) 0.097(6) 0.090(5) -0.030(4) 0.026(4) -0.022(4)
O6 0.090(5) 0.122(5) 0.141(8) -0.058(6) 0.050(5) -0.006(4)
N1 0.035(3) 0.074(4) 0.045(3) -0.004(3) 0.016(2) 0.002(3)
N2 0.029(3) 0.070(5) 0.043(3) -0.008(3) 0.012(2) 0.000(3)
N3 0.031(3) 0.078(4) 0.044(3) -0.006(3) 0.020(2) 0.003(3)
N4 0.036(3) 0.071(4) 0.065(4) 0.016(4) 0.020(3) 0.000(3)
N5 0.032(3) 0.060(4) 0.052(4) 0.004(2) 0.016(3) 0.000(3)
N6 0.028(3) 0.067(4) 0.050(4) 0.003(3) 0.016(3) -0.001(3)
C1 0.036(3) 0.069(5) 0.046(3) -0.006(3) 0.017(2) 0.000(3)
C2 0.043(4) 0.079(7) 0.048(3) -0.009(4) 0.021(3) -0.004(4)
C3 0.044(4) 0.074(6) 0.049(3) -0.007(3) 0.019(3) -0.004(4)
C4 0.038(4) 0.064(6) 0.045(3) -0.008(4) 0.014(3) -0.005(4)
C5 0.036(3) 0.061(5) 0.045(3) -0.006(3) 0.015(2) -0.002(3)
C6 0.036(3) 0.069(5) 0.044(3) -0.009(3) 0.015(2) -0.005(3)
C7 0.036(3) 0.070(4) 0.048(3) -0.002(3) 0.017(3) -0.001(3)
C8 0.034(3) 0.062(5) 0.046(3) 0.003(3) 0.017(2) 0.003(3)
C9 0.036(4) 0.067(6) 0.049(4) 0.001(3) 0.018(3) 0.003(4)
C10 0.037(3) 0.063(5) 0.050(3) 0.001(4) 0.020(3) 0.000(3)
C11 0.036(3) 0.066(6) 0.050(4) -0.001(4) 0.021(3) 0.000(3)
C12 0.032(3) 0.064(5) 0.046(3) -0.001(3) 0.017(2) 0.003(3)
C13 0.036(3) 0.064(5) 0.047(3) -0.004(3) 0.018(2) 0.001(3)
C14 0.066(5) 0.091(6) 0.048(3) -0.009(4) 0.023(3) -0.004(4)
C15 0.072(13) 0.097(8) 0.049(9) -0.002(7) 0.025(10) 0.002(8)
C16 0.079(10) 0.095(10) 0.047(10) -0.010(8) 0.027(8) 0.003(9)
C17 0.071(6) 0.091(12) 0.056(9) -0.025(11) 0.017(6) -0.007(7)
C18 0.069(15) 0.096(9) 0.049(8) -0.005(8) 0.018(11) -0.001(8)
C19 0.082(10) 0.106(14) 0.043(10) -0.002(10) 0.028(8) 0.011(9)
C20 0.079(9) 0.094(11) 0.059(11) -0.016(11) 0.015(9) -0.012(9)
C21 0.072(8) 0.074(4) 0.061(7) -0.010(4) 0.036(6) -0.016(4)
C22 0.042(5) 0.109(8) 0.051(5) -0.005(5) 0.011(4) 0.015(6)
C23 0.039(4) 0.071(5) 0.057(4) -0.001(4) 0.026(4) -0.002(3)
C24 0.057(6) 0.088(6) 0.080(8) -0.024(6) 0.043(6) -0.021(5)
C25 0.077(9) 0.084(6) 0.110(9) 0.022(7) 0.063(8) 0.022(5)
C26 0.045(6) 0.124(11) 0.059(4) -0.014(5) 0.027(4) -0.005(6)
C27 0.033(4) 0.072(3) 0.048(5) -0.005(4) 0.016(4) 0.002(3)
C28 0.033(5) 0.075(3) 0.052(5) -0.002(4) 0.017(4) 0.000(3)
C29 0.036(5) 0.087(5) 0.058(6) 0.004(5) 0.021(4) 0.006(4)
C30 0.041(6) 0.090(5) 0.055(6) 0.004(5) 0.024(5) 0.010(4)
C31 0.037(5) 0.085(5) 0.058(6) -0.001(5) 0.020(5) 0.007(4)
C32 0.038(5) 0.070(3) 0.062(6) -0.009(4) 0.022(4) -0.001(3)
C33 0.039(4) 0.074(3) 0.060(5) 0.003(4) 0.020(3) 0.003(3)
C34 0.044(5) 0.080(7) 0.064(5) 0.011(4) 0.017(3) 0.002(4)
C35 0.053(6) 0.075(4) 0.081(8) -0.002(6) 0.020(5) -0.003(5)
C36 0.052(6) 0.071(4) 0.084(6) -0.001(4) 0.036(5) 0.003(4)
C37 0.127(14) 0.079(7) 0.102(8) -0.015(7) 0.058(8) -0.024(8)
C38 0.065(7) 0.104(10) 0.088(6) 0.021(6) 0.044(5) 0.021(7)
C39 0.040(4) 0.071(3) 0.045(3) -0.002(2) 0.021(3) -0.005(3)
C40 0.059(5) 0.070(3) 0.053(4) -0.003(3) 0.024(4) -0.005(4)
C41 0.085(7) 0.074(5) 0.058(4) -0.008(3) 0.022(4) -0.002(5)
C42 0.082(7) 0.085(4) 0.057(4) -0.009(4) 0.016(4) -0.010(5)
C43 0.067(8) 0.086(4) 0.052(4) -0.004(4) 0.008(4) -0.008(4)
C44 0.049(5) 0.080(4) 0.048(3) -0.001(3) 0.012(3) -0.007(4)
C45 0.060(5) 0.067(5) 0.056(4) -0.001(4) 0.028(4) 0.003(4)
C46 0.074(7) 0.079(8) 0.099(10) 0.008(7) 0.053(7) 0.010(6)
C47 0.072(8) 0.077(6) 0.078(8) 0.011(5) 0.043(7) 0.007(6)
C48 0.048(5) 0.081(4) 0.046(5) 0.000(4) 0.008(4) -0.002(4)
C49 0.051(5) 0.085(8) 0.124(13) 0.030(9) 0.025(7) 0.004(6)
C50 0.050(5) 0.106(9) 0.056(6) 0.017(6) 0.010(5) 0.002(6)
C51 0.051(4) 0.086(6) 0.063(9) 0.009(6) 0.015(5) -0.007(4)
C52 0.060(5) 0.085(6) 0.072(9) 0.012(6) 0.020(6) -0.004(5)
C53 0.062(6) 0.081(5) 0.072(9) 0.010(6) 0.022(6) -0.002(4)
C54 0.054(6) 0.088(6) 0.062(8) 0.009(6) 0.013(5) -0.011(5)
C55 0.11(2) 0.084(6) 0.091(13) 0.009(8) -0.012(15) -0.019(7)
C56 0.067(7) 0.087(6) 0.073(9) 0.016(6) 0.015(7) -0.005(5)
C57 0.058(4) 0.082(5) 0.070(6) 0.013(4) 0.009(4) -0.001(4)
C58 0.036(3) 0.058(5) 0.057(5) 0.004(3) 0.019(3) 0.000(3)
C59 0.044(4) 0.075(6) 0.069(6) 0.014(5) 0.026(4) -0.001(4)
C60 0.041(4) 0.085(6) 0.076(6) 0.014(5) 0.024(4) -0.007(4)
C61 0.038(4) 0.084(6) 0.064(6) 0.006(4) 0.020(4) -0.004(4)
C62 0.034(3) 0.066(5) 0.055(5) -0.001(3) 0.017(3) 0.000(3)
C63 0.034(3) 0.056(5) 0.055(4) 0.001(3) 0.017(3) -0.002(3)
C64 0.029(3) 0.067(4) 0.057(4) -0.002(3) 0.017(3) 0.001(3)
C65 0.027(3) 0.064(5) 0.055(4) -0.002(3) 0.014(3) 0.001(3)
C66 0.029(4) 0.068(6) 0.061(5) 0.005(4) 0.012(4) 0.001(4)
C67 0.033(3) 0.070(5) 0.061(5) 0.006(4) 0.012(3) -0.002(3)
C68 0.033(3) 0.065(5) 0.049(4) 0.002(3) 0.014(3) -0.002(4)
C69 0.029(3) 0.062(4) 0.048(4) 0.000(3) 0.016(3) 0.001(3)
C70 0.025(3) 0.063(4) 0.048(4) 0.001(3) 0.012(3) 0.000(3)
C71 0.059(5) 0.102(7) 0.099(7) 0.023(6) 0.043(6) -0.008(6)
C72 0.065(10) 0.097(7) 0.124(12) 0.024(7) 0.043(9) -0.015(7)
C73 0.058(5) 0.111(11) 0.104(10) 0.026(9) 0.045(7) -0.013(7)
C74 0.078(11) 0.109(10) 0.092(7) 0.030(7) 0.045(7) -0.004(10)
C75 0.058(6) 0.100(8) 0.103(9) 0.023(6) 0.043(6) -0.008(6)
C76 0.058(11) 0.098(12) 0.104(13) 0.027(9) 0.045(9) -0.011(9)
C77 0.059(9) 0.107(12) 0.108(11) 0.028(9) 0.041(9) -0.017(8)
C78 0.066(12) 0.110(11) 0.111(11) 0.025(9) 0.053(9) -0.002(9)
C79 0.049(7) 0.071(5) 0.070(6) -0.003(4) 0.030(5) 0.006(5)
C80 0.031(4) 0.073(6) 0.065(5) 0.006(4) 0.014(4) -0.004(4)
C81 0.044(4) 0.075(5) 0.068(5) 0.013(3) 0.015(4) 0.005(3)
C82 0.050(6) 0.075(5) 0.069(7) 0.018(4) 0.009(6) 0.003(5)
C83 0.043(4) 0.089(9) 0.077(8) 0.021(6) 0.011(5) 0.006(4)
C84 0.084(10) 0.080(7) 0.071(5) 0.019(5) 0.028(6) 0.018(7)
C85 0.030(4) 0.085(4) 0.078(4) 0.027(3) 0.025(3) 0.004(4)
C86 0.042(6) 0.104(5) 0.074(4) 0.033(3) 0.018(4) -0.001(4)
C87 0.076(9) 0.124(7) 0.094(6) 0.047(6) 0.014(6) 0.017(7)
C88 0.073(10) 0.122(7) 0.114(7) 0.053(7) 0.033(6) 0.025(7)
C89 0.073(9) 0.098(6) 0.120(7) 0.047(6) 0.037(6) 0.020(6)
C90 0.071(8) 0.084(4) 0.098(5) 0.029(4) 0.035(5) 0.019(4)
C91 0.055(6) 0.105(5) 0.059(6) 0.028(4) 0.011(5) -0.009(5)
C92 0.073(8) 0.164(13) 0.068(7) 0.010(7) 0.013(7) -0.033(10)
C93 0.068(7) 0.113(11) 0.085(10) 0.000(9) 0.028(6) -0.014(7)
C94 0.097(9) 0.087(8) 0.102(6) 0.014(5) 0.038(6) 0.017(5)
C95 0.171(18) 0.103(13) 0.174(16) -0.014(12) 0.110(16) -0.001(11)
C96 0.115(11) 0.105(12) 0.174(18) -0.029(12) 0.064(11) -0.013(9)
C97 0.027(4) 0.069(4) 0.049(4) 0.008(3) 0.015(3) 0.002(3)
C98 0.043(5) 0.070(4) 0.052(5) 0.007(3) 0.018(4) -0.004(3)
C99 0.047(6) 0.081(6) 0.060(5) 0.002(4) 0.022(5) -0.014(5)
C100 0.052(7) 0.094(6) 0.067(6) 0.001(5) 0.030(5) -0.010(5)
C101 0.048(6) 0.093(6) 0.059(6) -0.001(4) 0.029(5) -0.005(5)
C102 0.031(5) 0.079(4) 0.057(4) 0.002(4) 0.020(4) 0.003(4)
C103 0.059(6) 0.079(6) 0.063(5) -0.002(4) 0.030(4) -0.009(4)
C104 0.073(7) 0.084(8) 0.075(7) -0.013(6) 0.018(5) -0.006(6)
C105 0.072(7) 0.093(9) 0.087(9) -0.022(7) 0.024(6) 0.006(6)
C106 0.057(6) 0.077(5) 0.080(6) -0.006(4) 0.034(5) 0.000(4)
C107 0.095(10) 0.097(7) 0.100(11) -0.006(8) 0.050(8) 0.026(8)
C108 0.065(8) 0.102(11) 0.088(7) -0.027(6) 0.017(6) -0.009(6)
C109 0.057(5) 0.076(7) 0.058(5) -0.011(5) 0.017(4) -0.004(4)
C110 0.067(6) 0.077(7) 0.075(5) -0.019(5) 0.026(4) -0.005(5)
C111 0.074(7) 0.093(7) 0.083(6) -0.020(5) 0.024(5) 0.013(6)
C112 0.053(4) 0.093(7) 0.079(7) -0.019(6) 0.015(4) 0.011(5)
C113 0.062(7) 0.100(9) 0.074(5) 0.019(6) 0.023(4) 0.008(6)
C114 0.070(9) 0.105(10) 0.077(7) 0.012(7) 0.027(7) 0.006(8)
C115 0.070(9) 0.093(7) 0.088(7) 0.013(5) 0.032(7) 0.027(6)
C116 0.109(13) 0.117(11) 0.095(11) 0.005(9) 0.053(10) 0.007(10)
C117 0.110(15) 0.100(9) 0.142(10) 0.027(8) 0.042(10) -0.006(9)
C118 0.130(18) 0.119(10) 0.173(14) -0.003(10) 0.037(14) 0.003(10)
C119 0.20(3) 0.154(16) 0.175(15) -0.015(12) 0.067(18) 0.020(16)
C120 0.128(17) 0.141(14) 0.128(8) -0.012(7) 0.036(11) -0.022(11)
C121 0.077(9) 0.087(8) 0.126(9) -0.028(7) 0.052(8) -0.016(6)
C122 0.131(15) 0.087(11) 0.134(11) -0.014(8) 0.057(10) -0.020(11)
C123 0.086(9) 0.123(10) 0.094(6) -0.020(7) 0.029(7) -0.017(7)
C124 0.106(10) 0.130(9) 0.071(6) -0.026(6) 0.024(7) -0.034(6)
C125 0.109(6) 0.124(7) 0.143(11) -0.043(7) 0.034(7) -0.016(6)
C126 0.133(8) 0.120(5) 0.172(13) -0.034(8) 0.043(8) -0.015(6)
C127 0.125(7) 0.112(6) 0.138(11) -0.030(7) 0.056(7) 0.002(5)
C128 0.095(5) 0.111(6) 0.118(10) -0.021(7) 0.053(6) 0.003(5)
O8 0.140(12) 0.160(13) 0.116(11) 0.006(9) 0.028(8) -0.032(9)
C133 0.168(16) 0.143(17) 0.142(16) 0.024(14) 0.060(12) -0.024(13)
C134 0.173(18) 0.19(3) 0.16(2) 0.037(19) 0.065(14) -0.002(15)
C135 0.137(12) 0.149(17) 0.113(13) -0.008(12) 0.018(9) -0.042(11)
C136 0.134(16) 0.18(2) 0.118(16) -0.008(14) 0.019(12) -0.034(12)

loop_
_atom_type_symbol
_atom_type_description
_atom_type_scat_dispersion_real
_atom_type_scat_dispersion_imag
_atom_type_scat_source
C C 0.0181 0.0091 'International Tables Vol C Tables 4.2.6.8 and 6.1.1.4'
H H 0.0000 0.0000 'International Tables Vol C Tables 4.2.6.8 and 6.1.1.4'
Cl Cl 0.3639 0.7018 'International Tables Vol C Tables 4.2.6.8 and 6.1.1.4'
K K 0.3868 1.0657 'International Tables Vol C Tables 4.2.6.8 and 6.1.1.4'
N N 0.0311 0.0180 'International Tables Vol C Tables 4.2.6.8 and 6.1.1.4'
O O 0.0492 0.0322 'International Tables Vol C Tables 4.2.6.8 and 6.1.1.4'
U U -4.3638 13.4090 'International Tables Vol C Tables 4.2.6.8 and 6.1.1.4'

loop_
_exptl_crystal_face_index_h
_exptl_crystal_face_index_k
_exptl_crystal_face_index_l
_exptl_crystal_face_perp_dist
0 -1 2 0.0626
0 1 -2 0.0524
-2 1 -2 0.0762
2 1 -2 0.1138
1 0 0 0.1318
0 1 1 0.0347
1 -2 -2 0.0610
-2 -1 -1 0.0960
0 -2 -1 0.0248
0 2 -1 0.0402
0 -2 1 0.0443
-14 -2 1 0.1343
0 14 -2 0.0360
0 2 16 0.0542
-1 -15 2 0.0226
-5 -14 2 0.0471
1 -14 -3 0.0226
-2 -14 -3 0.0251
1 1 -2 0.0783

loop_
_geom_angle_atom_site_label_1
_geom_angle_atom_site_label_2
_geom_angle_atom_site_label_3
_geom_angle
_geom_angle_site_symmetry_1
_geom_angle_site_symmetry_3
_geom_angle_publ_flag
K1 U1 K2 97.29(7) . . ?
Cl1 U1 K1 144.91(7) . . ?
Cl1 U1 K2 50.70(7) . . ?
Cl2 U1 K1 58.19(8) . . ?
Cl2 U1 K2 44.34(8) . . ?
Cl2 U1 Cl1 86.71(9) . . ?
O1 U1 K1 133.36(18) . . ?
O1 U1 K2 124.52(18) . . ?
O1 U1 Cl1 81.69(18) . . ?
O1 U1 Cl2 168.20(18) . . ?
N1 U1 K1 60.0(2) . . ?
N1 U1 K2 130.0(2) . . ?
N1 U1 Cl1 125.8(3) . . ?
N1 U1 Cl2 89.7(2) . . ?
N1 U1 O1 98.9(3) . . ?
N2 U1 K1 49.5(2) . . ?
N2 U1 K2 135.1(2) . . ?
N2 U1 Cl1 163.4(3) . . ?
N2 U1 Cl2 106.9(2) . . ?
N2 U1 O1 84.2(3) . . ?
N2 U1 N1 65.1(3) . . ?
N2 U1 N3 65.9(3) . . ?
N3 U1 K1 75.1(2) . . ?
N3 U1 K2 77.7(2) . . ?
N3 U1 Cl1 106.1(2) . . ?
N3 U1 Cl2 88.0(2) . . ?
N3 U1 O1 93.0(3) . . ?
N3 U1 N1 127.8(3) . . ?
K3 U2 K2 97.97(7) . . ?
Cl1 U2 K2 50.68(7) . . ?
Cl1 U2 K3 148.23(8) . . ?
Cl3 U2 K2 44.96(8) . . ?
Cl3 U2 K3 60.86(8) . . ?
Cl3 U2 Cl1 88.65(10) . . ?
O2 U2 K2 126.31(19) . . ?
O2 U2 K3 129.95(19) . . ?
O2 U2 Cl1 80.7(2) . . ?
O2 U2 Cl3 169.2(2) . . ?
N4 U2 K2 78.5(2) . . ?
N4 U2 K3 69.5(3) . . ?
N4 U2 Cl1 103.8(2) . . ?
N4 U2 Cl3 89.1(3) . . ?
N4 U2 O2 95.2(3) . . ?
N4 U2 N6 128.3(3) . . ?
N5 U2 K2 136.1(2) . . ?
N5 U2 K3 47.0(2) . . ?
N5 U2 Cl1 159.6(3) . . ?
N5 U2 Cl3 107.8(2) . . ?
N5 U2 O2 83.0(3) . . ?
N5 U2 N4 65.5(3) . . ?
N5 U2 N6 65.6(3) . . ?
N6 U2 K2 131.2(2) . . ?
N6 U2 K3 65.7(2) . . ?
N6 U2 Cl1 127.9(2) . . ?
N6 U2 Cl3 90.7(2) . . ?
N6 U2 O2 94.4(3) . . ?
Cl2 K1 U1 45.58(6) . . ?
Cl2 K1 N1 67.61(18) . . ?
Cl2 K1 C13 94.2(2) . . ?
Cl2 K1 C33 62.9(2) . . ?
Cl2 K1 C34 88.5(2) . . ?
Cl2 K1 C115 128.4(3) . . ?
O3 K1 U1 154.2(3) . . ?
O3 K1 Cl2 146.8(3) . . ?
O3 K1 N1 145.5(3) . . ?
O3 K1 N2 118.1(3) . . ?
O3 K1 C1 120.9(3) . . ?
O3 K1 C6 107.6(3) . . ?
O3 K1 C13 98.8(3) . . ?
O3 K1 C33 128.0(3) . . ?
O3 K1 C34 103.4(3) . . ?
O3 K1 C115 21.3(4) . . ?
N1 K1 U1 39.50(16) . . ?
N1 K1 C13 73.8(3) . . ?
N1 K1 C33 52.0(3) . . ?
N1 K1 C34 65.2(3) . . ?
N1 K1 C115 160.8(4) . . ?
N2 K1 U1 39.5(2) . . ?
N2 K1 Cl2 84.5(2) . . ?
N2 K1 N1 49.1(3) . . ?
N2 K1 C1 45.1(3) . . ?
N2 K1 C6 27.3(3) . . ?
N2 K1 C13 24.7(3) . . ?
N2 K1 C33 100.9(3) . . ?
N2 K1 C34 111.3(3) . . ?
N2 K1 C115 116.5(4) . . ?
C1 K1 U1 57.0(2) . . ?
C1 K1 Cl2 92.3(2) . . ?
C1 K1 N1 24.9(3) . . ?
C1 K1 C13 67.1(3) . . ?
C1 K1 C33 65.5(3) . . ?
C1 K1 C34 67.2(3) . . ?
C1 K1 C115 136.8(4) . . ?
C6 K1 U1 58.4(2) . . ?
C6 K1 Cl2 102.8(2) . . ?
C6 K1 N1 44.3(3) . . ?
C6 K1 C1 26.1(3) . . ?
C6 K1 C13 43.4(3) . . ?
C6 K1 C33 91.4(3) . . ?
C6 K1 C34 91.5(3) . . ?
C6 K1 C115 116.6(4) . . ?
C13 K1 U1 55.7(2) . . ?
C13 K1 C33 125.5(3) . . ?
C13 K1 C34 134.3(3) . . ?
C13 K1 C115 92.8(4) . . ?
C33 K1 U1 76.4(2) . . ?
C33 K1 C115 140.9(4) . . ?
C34 K1 U1 98.8(2) . . ?
C34 K1 C33 26.3(3) . . ?
C34 K1 C115 120.4(4) . . ?
C115 K1 U1 140.8(3) . . ?
U1 K2 U2 85.03(6) . . ?
Cl1 K2 U1 42.43(10) . . ?
Cl1 K2 U2 42.60(10) . . ?
Cl1 K2 C41 112.8(3) . . ?
Cl1 K2 C42 106.8(3) . . ?
Cl1 K2 C43 84.6(3) . . ?
Cl2 K2 U1 39.13(7) . . ?
Cl2 K2 U2 112.83(12) . . ?
Cl2 K2 Cl1 74.87(13) . . ?
Cl2 K2 Cl3 150.74(15) . . ?
Cl2 K2 C41 86.9(2) . . ?
Cl2 K2 C42 106.6(3) . . ?
Cl2 K2 C43 106.1(3) . . ?
Cl3 K2 U1 115.11(11) . . ?
Cl3 K2 U2 39.00(7) . . ?
Cl3 K2 Cl1 76.06(13) . . ?
Cl3 K2 C41 107.4(3) . . ?
Cl3 K2 C42 84.8(3) . . ?
Cl3 K2 C43 74.2(3) . . ?
O4 K2 U1 138.5(3) . . ?
O4 K2 U2 136.4(3) . . ?
O4 K2 Cl1 178.4(3) . . ?
O4 K2 Cl2 106.6(3) . . ?
O4 K2 Cl3 102.5(3) . . ?
O4 K2 C41 66.7(4) . . ?
O4 K2 C42 72.2(4) . . ?
O4 K2 C43 94.2(4) . . ?
C41 K2 U1 85.2(2) . . ?
C41 K2 U2 131.7(3) . . ?
C42 K2 U1 93.7(3) . . ?
C42 K2 U2 111.8(3) . . ?
C42 K2 C41 22.6(3) . . ?
C42 K2 C43 22.7(3) . . ?
C43 K2 U1 80.5(2) . . ?
C43 K2 U2 92.2(3) . . ?
C43 K2 C41 39.5(4) . . ?
Cl3 K3 U2 44.36(6) . . ?
Cl3 K3 C69 86.1(2) . . ?
Cl3 K3 C124 138.8(3) . . ?
O5 K3 U2 149.2(2) . . ?
O5 K3 Cl3 165.8(3) . . ?
O5 K3 N5 110.2(3) . . ?
O5 K3 C63 94.8(3) . . ?
O5 K3 C69 106.7(3) . . ?
O5 K3 C70 96.0(3) . . ?
O5 K3 C124 43.6(4) . . ?
O6 K3 U2 127.8(3) . . ?
O6 K3 Cl3 83.5(3) . . ?
O6 K3 O5 83.0(4) . . ?
O6 K3 N5 166.8(4) . . ?
O6 K3 C63 157.5(4) . . ?
O6 K3 C69 135.9(4) . . ?
O6 K3 C70 158.7(4) . . ?
O6 K3 C124 84.6(5) . . ?
N5 K3 U2 39.1(2) . . ?
N5 K3 Cl3 83.4(2) . . ?
N5 K3 C63 25.7(3) . . ?
N5 K3 C69 43.0(3) . . ?
N5 K3 C70 26.2(3) . . ?
N5 K3 C124 105.6(4) . . ?
C63 K3 U2 56.3(2) . . ?
C63 K3 Cl3 96.1(2) . . ?
C63 K3 C69 66.2(3) . . ?
C63 K3 C124 109.1(4) . . ?
C69 K3 U2 54.72(18) . . ?
C70 K3 U2 56.52(19) . . ?
C70 K3 Cl3 98.2(2) . . ?
C70 K3 C63 43.7(3) . . ?
C70 K3 C69 24.6(2) . . ?
C70 K3 C124 80.2(4) . . ?
C124 K3 U2 130.2(3) . . ?
C124 K3 C69 75.6(4) . . ?
U1 Cl1 U2 173.52(11) . . ?
U1 Cl1 K2 86.87(11) . . ?
U2 Cl1 K2 86.72(12) . . ?
U1 Cl2 K1 76.22(9) . . ?
U1 Cl2 K2 96.53(11) . . ?
K2 Cl2 K1 147.73(14) . . ?
U2 Cl3 K2 96.04(11) . . ?
U2 Cl3 K3 74.78(9) . . ?
K2 Cl3 K3 141.16(15) . . ?
C51 O1 U1 118.6(11) . . ?
C54 O1 U1 118.9(13) . . ?
C54 O1 C57 108.0(14) . . ?
C57 O1 U1 133.1(7) . . ?
C57 O1 C51 105.2(13) . . ?
C109 O2 U2 130.0(7) . . ?
C112 O2 U2 121.0(7) . . ?
C112 O2 C109 108.7(9) . . ?
C113 O3 K1 127.1(9) . . ?
C113 O3 C115 115.1(12) . . ?
C115 O3 K1 116.8(9) . . ?
C117 O4 K2 122.2(13) . . ?
C117 O4 C120 108.1(17) . . ?
C120 O4 K2 129.4(13) . . ?
C121 O5 K3 125.8(11) . . ?
C121 O5 C123 113.4(13) . . ?
C123 O5 K3 120.4(9) . . ?
C125 O6 K3 129.5(13) . . ?
C125 O6 C128 105.1(15) . . ?
C128 O6 K3 124.7(11) . . ?
U1 N1 K1 80.5(2) . . ?
C1 N1 U1 120.9(7) . . ?
C1 N1 K1 75.1(6) . . ?
C1 N1 C27 114.0(9) . . ?
C27 N1 U1 123.9(7) . . ?
C27 N1 K1 126.0(7) . . ?
U1 N2 K1 91.0(3) . . ?
C6 N2 U1 123.5(7) . . ?
C6 N2 K1 82.2(7) . . ?
C6 N2 C13 115.7(10) . . ?
C13 N2 U1 120.7(8) . . ?
C13 N2 K1 98.0(6) . . ?
C12 N3 U1 120.9(6) . . ?
C12 N3 C39 120.4(8) . . ?
C39 N3 U1 118.4(6) . . ?
C58 N4 U2 121.0(7) . . ?
C58 N4 C85 119.4(9) . . ?
C85 N4 U2 119.4(7) . . ?
U2 N5 K3 93.9(3) . . ?
C63 N5 U2 121.5(8) . . ?
C63 N5 K3 93.9(7) . . ?
C70 N5 U2 121.4(7) . . ?
C70 N5 K3 89.7(7) . . ?
C70 N5 C63 116.5(10) . . ?
C69 N6 U2 121.4(6) . . ?
C69 N6 C97 113.5(8) . . ?
C97 N6 U2 124.0(6) . . ?
N1 C1 K1 80.0(6) . . ?
N1 C1 C6 115.0(9) . . ?
C2 C1 K1 119.3(8) . . ?
C2 C1 N1 126.0(10) . . ?
C2 C1 C6 118.9(10) . . ?
C6 C1 K1 67.7(7) . . ?
C1 C2 H2 119.1 . . ?
C1 C2 C3 121.7(10) . . ?
C3 C2 H2 119.1 . . ?
C2 C3 C14 120.1(10) . . ?
C4 C3 C2 117.4(10) . . ?
C4 C3 C14 122.5(10) . . ?
C3 C4 H4 118.9 . . ?
C5 C4 C3 122.1(10) . . ?
C5 C4 H4 118.9 . . ?
C4 C5 C6 120.5(10) . . ?
C4 C5 C7 120.9(9) . . ?
C6 C5 C7 118.6(9) . . ?
N2 C6 K1 70.6(6) . . ?
N2 C6 C1 114.0(10) . . ?
N2 C6 C5 126.6(10) . . ?
C1 C6 K1 86.2(7) . . ?
C5 C6 K1 111.4(8) . . ?
C5 C6 C1 119.4(9) . . ?
C8 C7 C5 112.1(9) . . ?
C8 C7 C21 108.7(9) . . ?
C8 C7 C22 111.4(10) . . ?
C21 C7 C5 107.9(9) . . ?
C21 C7 C22 108.0(11) . . ?
C22 C7 C5 108.6(9) . . ?
C9 C8 C7 121.1(10) . . ?
C13 C8 C7 121.0(10) . . ?
C13 C8 C9 117.9(11) . . ?
C8 C9 H9 118.9 . . ?
C10 C9 C8 122.2(12) . . ?
C10 C9 H9 118.9 . . ?
C9 C10 C11 119.5(10) . . ?
C9 C10 C23 118.9(10) . . ?
C11 C10 C23 121.6(10) . . ?
C10 C11 H11 119.5 . . ?
C10 C11 C12 121.0(10) . . ?
C12 C11 H11 119.5 . . ?
N3 C12 C11 125.2(9) . . ?
N3 C12 C13 116.1(9) . . ?
C13 C12 C11 118.7(10) . . ?
N2 C13 K1 57.3(6) . . ?
C8 C13 K1 110.8(7) . . ?
C8 C13 N2 124.2(10) . . ?
C12 C13 K1 101.5(7) . . ?
C12 C13 N2 115.0(10) . . ?
C12 C13 C8 120.8(10) . . ?
C3 C14 C15 106.6(14) . . ?
C3 C14 C16 107.4(14) . . ?
C3 C14 C17 111.2(16) . . ?
C3 C14 C18 111.3(18) . . ?
C3 C14 C19 116.2(17) . . ?
C3 C14 C20 113(2) . . ?
C15 C14 C16 111.8(12) . . ?
C15 C14 C17 110.8(14) . . ?
C16 C14 C17 109.0(13) . . ?
C18 C14 C20 104.5(16) . . ?
C19 C14 C18 105.7(16) . . ?
C19 C14 C20 105.4(17) . . ?
C14 C15 H15A 109.5 . . ?
C14 C15 H15B 109.5 . . ?
C14 C15 H15C 109.5 . . ?
H15A C15 H15B 109.5 . . ?
H15A C15 H15C 109.5 . . ?
H15B C15 H15C 109.5 . . ?
C14 C16 H16A 109.5 . . ?
C14 C16 H16B 109.5 . . ?
C14 C16 H16C 109.5 . . ?
H16A C16 H16B 109.5 . . ?
H16A C16 H16C 109.5 . . ?
H16B C16 H16C 109.5 . . ?
C14 C17 H17A 109.5 . . ?
C14 C17 H17B 109.5 . . ?
C14 C17 H17C 109.5 . . ?
H17A C17 H17B 109.5 . . ?
H17A C17 H17C 109.5 . . ?
H17B C17 H17C 109.5 . . ?
C14 C18 H18A 109.5 . . ?
C14 C18 H18B 109.5 . . ?
C14 C18 H18C 109.5 . . ?
H18A C18 H18B 109.5 . . ?
H18A C18 H18C 109.5 . . ?
H18B C18 H18C 109.5 . . ?
C14 C19 H19A 109.5 . . ?
C14 C19 H19B 109.5 . . ?
C14 C19 H19C 109.5 . . ?
H19A C19 H19B 109.5 . . ?
H19A C19 H19C 109.5 . . ?
H19B C19 H19C 109.5 . . ?
C14 C20 H20A 109.5 . . ?
C14 C20 H20B 109.5 . . ?
C14 C20 H20C 109.5 . . ?
H20A C20 H20B 109.5 . . ?
H20A C20 H20C 109.5 . . ?
H20B C20 H20C 109.5 . . ?
C7 C21 H21A 109.5 . . ?
C7 C21 H21B 109.5 . . ?
C7 C21 H21C 109.5 . . ?
H21A C21 H21B 109.5 . . ?
H21A C21 H21C 109.5 . . ?
H21B C21 H21C 109.5 . . ?
C7 C22 H22A 109.5 . . ?
C7 C22 H22B 109.5 . . ?
C7 C22 H22C 109.5 . . ?
H22A C22 H22B 109.5 . . ?
H22A C22 H22C 109.5 . . ?
H22B C22 H22C 109.5 . . ?
C24 C23 C10 113.8(10) . . ?
C24 C23 C25 107.8(11) . . ?
C24 C23 C26 107.4(10) . . ?
C25 C23 C10 108.3(9) . . ?
C26 C23 C10 112.2(9) . . ?
C26 C23 C25 107.0(12) . . ?
C23 C24 H24A 109.5 . . ?
C23 C24 H24B 109.5 . . ?
C23 C24 H24C 109.5 . . ?
H24A C24 H24B 109.5 . . ?
H24A C24 H24C 109.5 . . ?
H24B C24 H24C 109.5 . . ?
C23 C25 H25A 109.5 . . ?
C23 C25 H25B 109.5 . . ?
C23 C25 H25C 109.5 . . ?
H25A C25 H25B 109.5 . . ?
H25A C25 H25C 109.5 . . ?
H25B C25 H25C 109.5 . . ?
C23 C26 H26A 109.5 . . ?
C23 C26 H26B 109.5 . . ?
C23 C26 H26C 109.5 . . ?
H26A C26 H26B 109.5 . . ?
H26A C26 H26C 109.5 . . ?
H26B C26 H26C 109.5 . . ?
C28 C27 N1 120.9(10) . . ?
C32 C27 N1 119.5(10) . . ?
C32 C27 C28 119.6(11) . . ?
C27 C28 C33 121.6(10) . . ?
C29 C28 C27 118.9(11) . . ?
C29 C28 C33 119.4(11) . . ?
C28 C29 H29 119.9 . . ?
C30 C29 C28 120.2(12) . . ?
C30 C29 H29 119.9 . . ?
C29 C30 H30 119.1 . . ?
C29 C30 C31 121.8(11) . . ?
C31 C30 H30 119.1 . . ?
C30 C31 H31 119.9 . . ?
C30 C31 C32 120.1(11) . . ?
C32 C31 H31 119.9 . . ?
C27 C32 C31 119.3(11) . . ?
C27 C32 C36 122.9(11) . . ?
C31 C32 C36 117.9(11) . . ?
K1 C33 H33 30.7 . . ?
C28 C33 K1 119.1(7) . . ?
C28 C33 H33 106.8 . . ?
C28 C33 C34 112.9(10) . . ?
C28 C33 C35 115.5(10) . . ?
C34 C33 K1 76.1(7) . . ?
C34 C33 H33 106.8 . . ?
C35 C33 K1 118.0(8) . . ?
C35 C33 H33 106.8 . . ?
C35 C33 C34 107.6(10) . . ?
K1 C34 H34A 172.9 . . ?
K1 C34 H34B 67.5 . . ?
K1 C34 H34C 66.8 . . ?
C33 C34 K1 77.6(7) . . ?
C33 C34 H34A 109.5 . . ?
C33 C34 H34B 109.5 . . ?
C33 C34 H34C 109.5 . . ?
H34A C34 H34B 109.5 . . ?
H34A C34 H34C 109.5 . . ?
H34B C34 H34C 109.5 . . ?
C33 C35 H35A 109.5 . . ?
C33 C35 H35B 109.5 . . ?
C33 C35 H35C 109.5 . . ?
H35A C35 H35B 109.5 . . ?
H35A C35 H35C 109.5 . . ?
H35B C35 H35C 109.5 . . ?
C32 C36 H36 107.6 . . ?
C32 C36 C38 111.2(12) . . ?
C37 C36 C32 112.5(12) . . ?
C37 C36 H36 107.6 . . ?
C37 C36 C38 110.2(13) . . ?
C38 C36 H36 107.6 . . ?
C36 C37 H37A 109.5 . . ?
C36 C37 H37B 109.5 . . ?
C36 C37 H37C 109.5 . . ?
H37A C37 H37B 109.5 . . ?
H37A C37 H37C 109.5 . . ?
H37B C37 H37C 109.5 . . ?
C36 C38 H38A 109.5 . . ?
C36 C38 H38B 109.5 . . ?
C36 C38 H38C 109.5 . . ?
H38A C38 H38B 109.5 . . ?
H38A C38 H38C 109.5 . . ?
H38B C38 H38C 109.5 . . ?
C40 C39 N3 121.1(10) . . ?
C40 C39 C44 118.9(11) . . ?
C44 C39 N3 119.8(11) . . ?
C39 C40 C45 123.4(11) . . ?
C41 C40 C39 119.3(12) . . ?
C41 C40 C45 117.2(12) . . ?
K2 C41 H41 113.1 . . ?
C40 C41 K2 85.2(8) . . ?
C40 C41 H41 119.8 . . ?
C42 C41 K2 72.2(9) . . ?
C42 C41 C40 120.4(14) . . ?
C42 C41 H41 119.8 . . ?
K2 C42 H42 104.8 . . ?
C41 C42 K2 85.2(9) . . ?
C41 C42 H42 119.6 . . ?
C43 C42 K2 80.3(9) . . ?
C43 C42 C41 120.8(14) . . ?
C43 C42 H42 119.6 . . ?
K2 C43 H43 106.8 . . ?
C42 C43 K2 77.0(9) . . ?
C42 C43 H43 118.7 . . ?
C42 C43 C44 122.6(13) . . ?
C44 C43 K2 86.9(8) . . ?
C44 C43 H43 118.7 . . ?
C39 C44 C48 120.8(11) . . ?
C43 C44 C39 117.8(13) . . ?
C43 C44 C48 121.2(11) . . ?
C40 C45 H45 107.8 . . ?
C40 C45 C46 112.0(11) . . ?
C40 C45 C47 113.5(11) . . ?
C46 C45 H45 107.8 . . ?
C47 C45 H45 107.8 . . ?
C47 C45 C46 107.8(11) . . ?
C45 C46 H46A 109.5 . . ?
C45 C46 H46B 109.5 . . ?
C45 C46 H46C 109.5 . . ?
H46A C46 H46B 109.5 . . ?
H46A C46 H46C 109.5 . . ?
H46B C46 H46C 109.5 . . ?
C45 C47 H47A 109.5 . . ?
C45 C47 H47B 109.5 . . ?
C45 C47 H47C 109.5 . . ?
H47A C47 H47B 109.5 . . ?
H47A C47 H47C 109.5 . . ?
H47B C47 H47C 109.5 . . ?
C44 C48 H48 107.9 . . ?
C49 C48 C44 108.5(11) . . ?
C49 C48 H48 107.9 . . ?
C49 C48 C50 109.7(12) . . ?
C50 C48 C44 114.6(11) . . ?
C50 C48 H48 107.9 . . ?
C48 C49 H49A 109.5 . . ?
C48 C49 H49B 109.5 . . ?
C48 C49 H49C 109.5 . . ?
H49A C49 H49B 109.5 . . ?
H49A C49 H49C 109.5 . . ?
H49B C49 H49C 109.5 . . ?
C48 C50 H50A 109.5 . . ?
C48 C50 H50B 109.5 . . ?
C48 C50 H50C 109.5 . . ?
H50A C50 H50B 109.5 . . ?
H50A C50 H50C 109.5 . . ?
H50B C50 H50C 109.5 . . ?
O1 C51 H51A 110.6 . . ?
O1 C51 H51B 110.6 . . ?
O1 C51 C52 105.8(18) . . ?
H51A C51 H51B 108.7 . . ?
C52 C51 H51A 110.6 . . ?
C52 C51 H51B 110.6 . . ?
C51 C52 H52A 110.6 . . ?
C51 C52 H52B 110.6 . . ?
C51 C52 C53 106(2) . . ?
H52A C52 H52B 108.7 . . ?
C53 C52 H52A 110.6 . . ?
C53 C52 H52B 110.6 . . ?
C52 C53 H53A 112.3 . . ?
C52 C53 H53B 112.3 . . ?
H53A C53 H53B 109.9 . . ?
C57 C53 C52 97.4(19) . . ?
C57 C53 H53A 112.3 . . ?
C57 C53 H53B 112.3 . . ?
O1 C54 H54A 110.7 . . ?
O1 C54 H54B 110.7 . . ?
O1 C54 C55 105(2) . . ?
H54A C54 H54B 108.8 . . ?
C55 C54 H54A 110.7 . . ?
C55 C54 H54B 110.7 . . ?
C54 C55 H55A 110.1 . . ?
C54 C55 H55B 110.1 . . ?
C54 C55 C56 108(3) . . ?
H55A C55 H55B 108.4 . . ?
C56 C55 H55A 110.1 . . ?
C56 C55 H55B 110.1 . . ?
C55 C56 H56A 111.6 . . ?
C55 C56 H56B 111.6 . . ?
H56A C56 H56B 109.4 . . ?
C57 C56 C55 101(2) . . ?
C57 C56 H56A 111.6 . . ?
C57 C56 H56B 111.6 . . ?
O1 C57 C53 107.0(15) . . ?
O1 C57 C56 110.7(15) . . ?
O1 C57 H57A 110.3 . . ?
O1 C57 H57B 110.3 . . ?
O1 C57 H57C 109.5 . . ?
O1 C57 H57D 109.5 . . ?
C53 C57 H57A 110.3 . . ?
C53 C57 H57B 110.3 . . ?
C56 C57 H57C 109.5 . . ?
C56 C57 H57D 109.5 . . ?
H57A C57 H57B 108.6 . . ?
H57C C57 H57D 108.1 . . ?
N4 C58 C59 125.4(10) . . ?
N4 C58 C63 116.0(9) . . ?
C59 C58 C63 118.6(10) . . ?
C58 C59 H59 119.8 . . ?
C60 C59 C58 120.4(11) . . ?
C60 C59 H59 119.8 . . ?
C59 C60 C71 121.1(12) . . ?
C59 C60 C75 117.9(16) . . ?
C61 C60 C59 118.8(11) . . ?
C61 C60 C71 119.8(12) . . ?
C61 C60 C75 123.3(16) . . ?
C60 C61 H61 118.7 . . ?
C60 C61 C62 122.6(12) . . ?
C62 C61 H61 118.7 . . ?
C61 C62 C64 120.2(11) . . ?
C63 C62 C61 118.7(11) . . ?
C63 C62 C64 120.8(10) . . ?
N5 C63 K3 60.4(6) . . ?
N5 C63 C58 114.0(10) . . ?
C58 C63 K3 96.5(7) . . ?
C62 C63 K3 110.8(8) . . ?
C62 C63 N5 125.2(11) . . ?
C62 C63 C58 120.9(10) . . ?
C62 C64 C80 109.3(9) . . ?
C65 C64 C62 109.7(9) . . ?
C65 C64 C80 110.3(9) . . ?
C79 C64 C62 108.7(10) . . ?
C79 C64 C65 107.9(9) . . ?
C79 C64 C80 110.9(9) . . ?
C66 C65 C64 118.7(9) . . ?
C70 C65 C64 121.0(9) . . ?
C70 C65 C66 120.1(10) . . ?
C65 C66 H66 119.8 . . ?
C67 C66 C65 120.4(10) . . ?
C67 C66 H66 119.8 . . ?
C66 C67 C81 121.7(10) . . ?
C68 C67 C66 118.1(10) . . ?
C68 C67 C81 120.2(10) . . ?
C67 C68 H68 118.4 . . ?
C69 C68 C67 123.2(10) . . ?
C69 C68 H68 118.4 . . ?
N6 C69 K3 82.2(6) . . ?
N6 C69 C70 113.8(9) . . ?
C68 C69 K3 123.9(7) . . ?
C68 C69 N6 127.2(9) . . ?
C68 C69 C70 119.0(9) . . ?
C70 C69 K3 62.9(6) . . ?
N5 C70 K3 64.1(6) . . ?
N5 C70 C65 125.1(10) . . ?
N5 C70 C69 115.8(9) . . ?
C65 C70 K3 111.4(7) . . ?
C65 C70 C69 119.2(9) . . ?
C69 C70 K3 92.5(6) . . ?
C72 C71 C60 108.0(16) . . ?
C72 C71 C74 108.0(14) . . ?
C73 C71 C60 113.2(15) . . ?
C73 C71 C72 110.1(13) . . ?
C73 C71 C74 108.6(13) . . ?
C74 C71 C60 108.8(15) . . ?
C71 C72 H72A 109.5 . . ?
C71 C72 H72B 109.5 . . ?
C71 C72 H72C 109.5 . . ?
H72A C72 H72B 109.5 . . ?
H72A C72 H72C 109.5 . . ?
H72B C72 H72C 109.5 . . ?
C71 C73 H73A 109.5 . . ?
C71 C73 H73B 109.5 . . ?
C71 C73 H73C 109.5 . . ?
H73A C73 H73B 109.5 . . ?
H73A C73 H73C 109.5 . . ?
H73B C73 H73C 109.5 . . ?
C71 C74 H74A 109.5 . . ?
C71 C74 H74B 109.5 . . ?
C71 C74 H74C 109.5 . . ?
H74A C74 H74B 109.5 . . ?
H74A C74 H74C 109.5 . . ?
H74B C74 H74C 109.5 . . ?
C76 C75 C60 113(3) . . ?
C77 C75 C60 110(2) . . ?
C77 C75 C76 110.1(17) . . ?
C77 C75 C78 110.7(18) . . ?
C78 C75 C60 105(3) . . ?
C78 C75 C76 108.6(17) . . ?
C75 C76 H76A 109.5 . . ?
C75 C76 H76B 109.5 . . ?
C75 C76 H76C 109.5 . . ?
H76A C76 H76B 109.5 . . ?
H76A C76 H76C 109.5 . . ?
H76B C76 H76C 109.5 . . ?
C75 C77 H77A 109.5 . . ?
C75 C77 H77B 109.5 . . ?
C75 C77 H77C 109.5 . . ?
H77A C77 H77B 109.5 . . ?
H77A C77 H77C 109.5 . . ?
H77B C77 H77C 109.5 . . ?
C75 C78 H78A 109.5 . . ?
C75 C78 H78B 109.5 . . ?
C75 C78 H78C 109.5 . . ?
H78A C78 H78B 109.5 . . ?
H78A C78 H78C 109.5 . . ?
H78B C78 H78C 109.5 . . ?
C64 C79 H79A 109.5 . . ?
C64 C79 H79B 109.5 . . ?
C64 C79 H79C 109.5 . . ?
H79A C79 H79B 109.5 . . ?
H79A C79 H79C 109.5 . . ?
H79B C79 H79C 109.5 . . ?
C64 C80 H80A 109.5 . . ?
C64 C80 H80B 109.5 . . ?
C64 C80 H80C 109.5 . . ?
H80A C80 H80B 109.5 . . ?
H80A C80 H80C 109.5 . . ?
H80B C80 H80C 109.5 . . ?
C67 C81 C82 110.3(10) . . ?
C67 C81 C83 112.0(10) . . ?
C67 C81 C84 109.3(11) . . ?
C82 C81 C83 108.6(11) . . ?
C82 C81 C84 109.6(11) . . ?
C84 C81 C83 106.9(11) . . ?
C81 C82 H82A 109.5 . . ?
C81 C82 H82B 109.5 . . ?
C81 C82 H82C 109.5 . . ?
H82A C82 H82B 109.5 . . ?
H82A C82 H82C 109.5 . . ?
H82B C82 H82C 109.5 . . ?
C81 C83 H83A 109.5 . . ?
C81 C83 H83B 109.5 . . ?
C81 C83 H83C 109.5 . . ?
H83A C83 H83B 109.5 . . ?
H83A C83 H83C 109.5 . . ?
H83B C83 H83C 109.5 . . ?
C81 C84 H84A 109.5 . . ?
C81 C84 H84B 109.5 . . ?
C81 C84 H84C 109.5 . . ?
H84A C84 H84B 109.5 . . ?
H84A C84 H84C 109.5 . . ?
H84B C84 H84C 109.5 . . ?
C86 C85 N4 117.9(12) . . ?
C90 C85 N4 122.8(13) . . ?
C90 C85 C86 119.3(13) . . ?
C85 C86 C91 122.5(12) . . ?
C87 C86 C85 118.6(16) . . ?
C87 C86 C91 118.6(15) . . ?
C86 C87 H87 119.3 . . ?
C86 C87 C88 121.4(19) . . ?
C88 C87 H87 119.3 . . ?
C87 C88 H88 120.2 . . ?
C89 C88 C87 119.6(17) . . ?
C89 C88 H88 120.2 . . ?
C88 C89 H89 120.2 . . ?
C88 C89 C90 120(2) . . ?
C90 C89 H89 120.2 . . ?
C85 C90 C89 121.2(19) . . ?
C85 C90 C94 121.7(13) . . ?
C89 C90 C94 117.1(17) . . ?
C86 C91 H91 107.5 . . ?
C86 C91 C92 115.3(14) . . ?
C86 C91 C93 109.9(13) . . ?
C92 C91 H91 107.5 . . ?
C93 C91 H91 107.5 . . ?
C93 C91 C92 108.7(15) . . ?
C91 C92 H92A 109.5 . . ?
C91 C92 H92B 109.5 . . ?
C91 C92 H92C 109.5 . . ?
H92A C92 H92B 109.5 . . ?
H92A C92 H92C 109.5 . . ?
H92B C92 H92C 109.5 . . ?
C91 C93 H93A 109.5 . . ?
C91 C93 H93B 109.5 . . ?
C91 C93 H93C 109.5 . . ?
H93A C93 H93B 109.5 . . ?
H93A C93 H93C 109.5 . . ?
H93B C93 H93C 109.5 . . ?
C90 C94 H94 108.4 . . ?
C95 C94 C90 111.4(18) . . ?
C95 C94 H94 108.4 . . ?
C96 C94 C90 109.5(17) . . ?
C96 C94 H94 108.4 . . ?
C96 C94 C95 110.5(16) . . ?
C94 C95 H95A 109.5 . . ?
C94 C95 H95B 109.5 . . ?
C94 C95 H95C 109.5 . . ?
H95A C95 H95B 109.5 . . ?
H95A C95 H95C 109.5 . . ?
H95B C95 H95C 109.5 . . ?
C94 C96 H96A 109.5 . . ?
C94 C96 H96B 109.5 . . ?
C94 C96 H96C 109.5 . . ?
H96A C96 H96B 109.5 . . ?
H96A C96 H96C 109.5 . . ?
H96B C96 H96C 109.5 . . ?
C98 C97 N6 119.8(10) . . ?
C98 C97 C102 120.6(10) . . ?
C102 C97 N6 119.6(10) . . ?
C97 C98 C99 119.3(11) . . ?
C97 C98 C103 123.3(10) . . ?
C99 C98 C103 117.4(11) . . ?
C98 C99 H99 120.1 . . ?
C100 C99 C98 119.7(12) . . ?
C100 C99 H99 120.1 . . ?
C99 C100 H100 119.2 . . ?
C101 C100 C99 121.7(12) . . ?
C101 C100 H100 119.2 . . ?
C100 C101 H101 119.5 . . ?
C100 C101 C102 121.1(12) . . ?
C102 C101 H101 119.5 . . ?
C97 C102 C106 122.7(10) . . ?
C101 C102 C97 117.6(11) . . ?
C101 C102 C106 119.7(11) . . ?
C98 C103 H103 107.1 . . ?
C98 C103 C104 114.4(11) . . ?
C98 C103 C105 111.7(11) . . ?
C104 C103 H103 107.1 . . ?
C105 C103 H103 107.1 . . ?
C105 C103 C104 109.2(12) . . ?
C103 C104 H10A 109.5 . . ?
C103 C104 H10B 109.5 . . ?
C103 C104 H10C 109.5 . . ?
H10A C104 H10B 109.5 . . ?
H10A C104 H10C 109.5 . . ?
H10B C104 H10C 109.5 . . ?
C103 C105 H10D 109.5 . . ?
C103 C105 H10E 109.5 . . ?
C103 C105 H10F 109.5 . . ?
H10D C105 H10E 109.5 . . ?
H10D C105 H10F 109.5 . . ?
H10E C105 H10F 109.5 . . ?
C102 C106 H106 107.8 . . ?
C102 C106 C107 112.3(13) . . ?
C102 C106 C108 110.6(11) . . ?
C107 C106 H106 107.8 . . ?
C107 C106 C108 110.4(13) . . ?
C108 C106 H106 107.8 . . ?
C106 C107 H10G 109.5 . . ?
C106 C107 H10H 109.5 . . ?
C106 C107 H10I 109.5 . . ?
H10G C107 H10H 109.5 . . ?
H10G C107 H10I 109.5 . . ?
H10H C107 H10I 109.5 . . ?
C106 C108 H10J 109.5 . . ?
C106 C108 H10K 109.5 . . ?
C106 C108 H10L 109.5 . . ?
H10J C108 H10K 109.5 . . ?
H10J C108 H10L 109.5 . . ?
H10K C108 H10L 109.5 . . ?
O2 C109 H10M 110.8 . . ?
O2 C109 H10N 110.8 . . ?
O2 C109 C110 104.6(10) . . ?
H10M C109 H10N 108.9 . . ?
C110 C109 H10M 110.8 . . ?
C110 C109 H10N 110.8 . . ?
C109 C110 H11A 111.9 . . ?
C109 C110 H11B 111.9 . . ?
H11A C110 H11B 109.6 . . ?
C111 C110 C109 99.4(11) . . ?
C111 C110 H11A 111.9 . . ?
C111 C110 H11B 111.9 . . ?
C110 C111 H11C 110.8 . . ?
C110 C111 H11D 110.8 . . ?
H11C C111 H11D 108.9 . . ?
C112 C111 C110 104.7(12) . . ?
C112 C111 H11C 110.8 . . ?
C112 C111 H11D 110.8 . . ?
O2 C112 C111 105.4(12) . . ?
O2 C112 H11E 110.7 . . ?
O2 C112 H11F 110.7 . . ?
C111 C112 H11E 110.7 . . ?
C111 C112 H11F 110.7 . . ?
H11E C112 H11F 108.8 . . ?
O3 C113 H11G 110.1 . . ?
O3 C113 H11H 110.1 . . ?
O3 C113 C114 108.0(12) . . ?
H11G C113 H11H 108.4 . . ?
C114 C113 H11G 110.1 . . ?
C114 C113 H11H 110.1 . . ?
C113 C114 H11I 109.5 . . ?
C113 C114 H11J 109.5 . . ?
C113 C114 H11K 109.5 . . ?
H11I C114 H11J 109.5 . . ?
H11I C114 H11K 109.5 . . ?
H11J C114 H11K 109.5 . . ?
K1 C115 H11L 73.9 . . ?
K1 C115 H11M 143.6 . . ?
O3 C115 K1 41.9(7) . . ?
O3 C115 H11L 109.8 . . ?
O3 C115 H11M 109.8 . . ?
O3 C115 C116 109.5(13) . . ?
H11L C115 H11M 108.2 . . ?
C116 C115 K1 103.0(10) . . ?
C116 C115 H11L 109.8 . . ?
C116 C115 H11M 109.8 . . ?
C115 C116 H11N 109.5 . . ?
C115 C116 H11O 109.5 . . ?
C115 C116 H11P 109.5 . . ?
H11N C116 H11O 109.5 . . ?
H11N C116 H11P 109.5 . . ?
H11O C116 H11P 109.5 . . ?
O4 C117 H11Q 110.0 . . ?
O4 C117 H11R 110.0 . . ?
O4 C117 C118 109(2) . . ?
H11Q C117 H11R 108.3 . . ?
C118 C117 H11Q 110.0 . . ?
C118 C117 H11R 110.0 . . ?
C117 C118 H11S 110.8 . . ?
C117 C118 H11T 110.8 . . ?
C117 C118 C119 105(2) . . ?
H11S C118 H11T 108.9 . . ?
C119 C118 H11S 110.8 . . ?
C119 C118 H11T 110.8 . . ?
C118 C119 H11U 111.2 . . ?
C118 C119 H11V 111.2 . . ?
H11U C119 H11V 109.1 . . ?
C120 C119 C118 103(2) . . ?
C120 C119 H11U 111.2 . . ?
C120 C119 H11V 111.2 . . ?
O4 C120 H12A 111.2 . . ?
O4 C120 H12B 111.2 . . ?
C119 C120 O4 103(2) . . ?
C119 C120 H12A 111.2 . . ?
C119 C120 H12B 111.2 . . ?
H12A C120 H12B 109.1 . . ?
O5 C121 H12C 109.8 . . ?
O5 C121 H12D 109.8 . . ?
O5 C121 C122 109.3(16) . . ?
H12C C121 H12D 108.3 . . ?
C122 C121 H12C 109.8 . . ?
C122 C121 H12D 109.8 . . ?
C121 C122 H12E 109.5 . . ?
C121 C122 H12F 109.5 . . ?
C121 C122 H12G 109.5 . . ?
H12E C122 H12F 109.5 . . ?
H12E C122 H12G 109.5 . . ?
H12F C122 H12G 109.5 . . ?
O5 C123 H12H 109.7 . . ?
O5 C123 H12I 109.7 . . ?
O5 C123 C124 110.0(14) . . ?
H12H C123 H12I 108.2 . . ?
C124 C123 H12H 109.7 . . ?
C124 C123 H12I 109.7 . . ?
K3 C124 H12J 52.2 . . ?
K3 C124 H12K 75.5 . . ?
K3 C124 H12L 160.6 . . ?
C123 C124 K3 85.4(11) . . ?
C123 C124 H12J 109.5 . . ?
C123 C124 H12K 109.5 . . ?
C123 C124 H12L 109.5 . . ?
H12J C124 H12K 109.5 . . ?
H12J C124 H12L 109.5 . . ?
H12K C124 H12L 109.5 . . ?
O6 C125 H12M 111.3 . . ?
O6 C125 H12N 111.3 . . ?
O6 C125 C126 102.4(19) . . ?
H12M C125 H12N 109.2 . . ?
C126 C125 H12M 111.3 . . ?
C126 C125 H12N 111.3 . . ?
C125 C126 H12O 110.9 . . ?
C125 C126 H12P 110.9 . . ?
H12O C126 H12P 109.0 . . ?
C127 C126 C125 104.1(19) . . ?
C127 C126 H12O 110.9 . . ?
C127 C126 H12P 110.9 . . ?
C126 C127 H12Q 111.2 . . ?
C126 C127 H12R 111.2 . . ?
H12Q C127 H12R 109.1 . . ?
C128 C127 C126 103.0(19) . . ?
C128 C127 H12Q 111.2 . . ?
C128 C127 H12R 111.2 . . ?
O6 C128 C127 112.0(18) . . ?
O6 C128 H12S 109.2 . . ?
O6 C128 H12T 109.2 . . ?
C127 C128 H12S 109.2 . . ?
C127 C128 H12T 109.2 . . ?
H12S C128 H12T 107.9 . . ?
C135 O8 C133 108(2) . . ?
O8 C133 H13A 109.6 . . ?
O8 C133 H13B 109.6 . . ?
O8 C133 C134 110(2) . . ?
H13A C133 H13B 108.1 . . ?
C134 C133 H13A 109.6 . . ?
C134 C133 H13B 109.6 . . ?
C133 C134 H13C 109.5 . . ?
C133 C134 H13D 109.5 . . ?
C133 C134 H13E 109.5 . . ?
H13C C134 H13D 109.5 . . ?
H13C C134 H13E 109.5 . . ?
H13D C134 H13E 109.5 . . ?
O8 C135 H13F 110.3 . . ?
O8 C135 H13G 110.3 . . ?
O8 C135 C136 107(2) . . ?
H13F C135 H13G 108.6 . . ?
C136 C135 H13F 110.3 . . ?
C136 C135 H13G 110.3 . . ?
C135 C136 H13H 109.5 . . ?
C135 C136 H13I 109.5 . . ?
C135 C136 H13J 109.5 . . ?
H13H C136 H13I 109.5 . . ?
H13H C136 H13J 109.5 . . ?
H13I C136 H13J 109.5 . . ?

loop_
_geom_bond_atom_site_label_1
_geom_bond_atom_site_label_2
_geom_bond_distance
_geom_bond_site_symmetry_2
_geom_bond_publ_flag
U1 K1 3.749(3) . ?
U1 K2 4.340(3) . ?
U1 Cl1 2.933(5) . ?
U1 Cl2 2.757(3) . ?
U1 O1 2.543(8) . ?
U1 N1 2.417(9) . ?
U1 N2 2.385(10) . ?
U1 N3 2.413(8) . ?
U2 K2 4.341(3) . ?
U2 K3 3.791(3) . ?
U2 Cl1 2.943(5) . ?
U2 Cl3 2.747(3) . ?
U2 O2 2.559(8) . ?
U2 N4 2.400(9) . ?
U2 N5 2.395(11) . ?
U2 N6 2.411(9) . ?
K1 Cl2 3.280(4) . ?
K1 O3 2.644(9) . ?
K1 N1 3.291(10) . ?
K1 N2 2.852(11) . ?
K1 C1 3.229(12) . ?
K1 C6 2.995(12) . ?
K1 C13 3.356(12) . ?
K1 C33 3.420(12) . ?
K1 C34 3.399(13) . ?
K1 C115 3.534(16) . ?
K2 Cl1 3.364(5) . ?
K2 Cl2 3.053(4) . ?
K2 Cl3 3.084(4) . ?
K2 O4 2.750(14) . ?
K2 C41 3.532(16) . ?
K2 C42 3.375(16) . ?
K2 C43 3.414(15) . ?
K3 Cl3 3.432(4) . ?
K3 O5 2.708(10) . ?
K3 O6 2.664(11) . ?
K3 N5 2.781(11) . ?
K3 C63 3.192(12) . ?
K3 C69 3.471(12) . ?
K3 C70 3.092(11) . ?
K3 C124 3.43(2) . ?
O1 C51 1.474(19) . ?
O1 C54 1.463(19) . ?
O1 C57 1.463(13) . ?
O2 C109 1.464(15) . ?
O2 C112 1.442(16) . ?
O3 C113 1.394(17) . ?
O3 C115 1.439(19) . ?
O4 C117 1.35(2) . ?
O4 C120 1.49(3) . ?
O5 C121 1.402(19) . ?
O5 C123 1.41(2) . ?
O6 C125 1.41(2) . ?
O6 C128 1.41(2) . ?
N1 C1 1.406(15) . ?
N1 C27 1.428(14) . ?
N2 C6 1.385(14) . ?
N2 C13 1.417(15) . ?
N3 C12 1.370(13) . ?
N3 C39 1.434(14) . ?
N4 C58 1.378(14) . ?
N4 C85 1.444(15) . ?
N5 C63 1.389(14) . ?
N5 C70 1.364(14) . ?
N6 C69 1.388(13) . ?
N6 C97 1.445(13) . ?
C1 C2 1.392(14) . ?
C1 C6 1.425(15) . ?
C2 H2 0.9500 . ?
C2 C3 1.413(16) . ?
C3 C4 1.408(15) . ?
C3 C14 1.508(15) . ?
C4 H4 0.9500 . ?
C4 C5 1.365(14) . ?
C5 C6 1.403(15) . ?
C5 C7 1.558(14) . ?
C7 C8 1.511(16) . ?
C7 C21 1.519(17) . ?
C7 C22 1.540(17) . ?
C8 C9 1.411(16) . ?
C8 C13 1.409(17) . ?
C9 H9 0.9500 . ?
C9 C10 1.377(16) . ?
C10 C11 1.384(15) . ?
C10 C23 1.538(14) . ?
C11 H11 0.9500 . ?
C11 C12 1.417(14) . ?
C12 C13 1.408(16) . ?
C14 C15 1.557(17) . ?
C14 C16 1.580(17) . ?
C14 C17 1.599(18) . ?
C14 C18 1.567(19) . ?
C14 C19 1.565(19) . ?
C14 C20 1.57(2) . ?
C15 H15A 0.9800 . ?
C15 H15B 0.9800 . ?
C15 H15C 0.9800 . ?
C16 H16A 0.9800 . ?
C16 H16B 0.9800 . ?
C16 H16C 0.9800 . ?
C17 H17A 0.9800 . ?
C17 H17B 0.9800 . ?
C17 H17C 0.9800 . ?
C18 H18A 0.9800 . ?
C18 H18B 0.9800 . ?
C18 H18C 0.9800 . ?
C19 H19A 0.9800 . ?
C19 H19B 0.9800 . ?
C19 H19C 0.9800 . ?
C20 H20A 0.9800 . ?
C20 H20B 0.9800 . ?
C20 H20C 0.9800 . ?
C21 H21A 0.9800 . ?
C21 H21B 0.9800 . ?
C21 H21C 0.9800 . ?
C22 H22A 0.9800 . ?
C22 H22B 0.9800 . ?
C22 H22C 0.9800 . ?
C23 C24 1.509(17) . ?
C23 C25 1.535(18) . ?
C23 C26 1.533(16) . ?
C24 H24A 0.9800 . ?
C24 H24B 0.9800 . ?
C24 H24C 0.9800 . ?
C25 H25A 0.9800 . ?
C25 H25B 0.9800 . ?
C25 H25C 0.9800 . ?
C26 H26A 0.9800 . ?
C26 H26B 0.9800 . ?
C26 H26C 0.9800 . ?
C27 C28 1.423(17) . ?
C27 C32 1.403(16) . ?
C28 C29 1.411(15) . ?
C28 C33 1.495(17) . ?
C29 H29 0.9500 . ?
C29 C30 1.362(18) . ?
C30 H30 0.9500 . ?
C30 C31 1.372(18) . ?
C31 H31 0.9500 . ?
C31 C32 1.411(16) . ?
C32 C36 1.495(18) . ?
C33 H33 1.0000 . ?
C33 C34 1.554(17) . ?
C33 C35 1.540(17) . ?
C34 H34A 0.9800 . ?
C34 H34B 0.9800 . ?
C34 H34C 0.9800 . ?
C35 H35A 0.9800 . ?
C35 H35B 0.9800 . ?
C35 H35C 0.9800 . ?
C36 H36 1.0000 . ?
C36 C37 1.49(2) . ?
C36 C38 1.52(2) . ?
C37 H37A 0.9800 . ?
C37 H37B 0.9800 . ?
C37 H37C 0.9800 . ?
C38 H38A 0.9800 . ?
C38 H38B 0.9800 . ?
C38 H38C 0.9800 . ?
C39 C40 1.413(17) . ?
C39 C44 1.424(17) . ?
C40 C41 1.396(17) . ?
C40 C45 1.505(18) . ?
C41 H41 0.9500 . ?
C41 C42 1.36(2) . ?
C42 H42 0.9500 . ?
C42 C43 1.34(2) . ?
C43 H43 0.9500 . ?
C43 C44 1.392(18) . ?
C44 C48 1.525(19) . ?
C45 H45 1.0000 . ?
C45 C46 1.535(19) . ?
C45 C47 1.532(18) . ?
C46 H46A 0.9800 . ?
C46 H46B 0.9800 . ?
C46 H46C 0.9800 . ?
C47 H47A 0.9800 . ?
C47 H47B 0.9800 . ?
C47 H47C 0.9800 . ?
C48 H48 1.0000 . ?
C48 C49 1.492(19) . ?
C48 C50 1.514(17) . ?
C49 H49A 0.9800 . ?
C49 H49B 0.9800 . ?
C49 H49C 0.9800 . ?
C50 H50A 0.9800 . ?
C50 H50B 0.9800 . ?
C50 H50C 0.9800 . ?
C51 H51A 0.9900 . ?
C51 H51B 0.9900 . ?
C51 C52 1.52(2) . ?
C52 H52A 0.9900 . ?
C52 H52B 0.9900 . ?
C52 C53 1.52(2) . ?
C53 H53A 0.9900 . ?
C53 H53B 0.9900 . ?
C53 C57 1.51(2) . ?
C54 H54A 0.9900 . ?
C54 H54B 0.9900 . ?
C54 C55 1.51(2) . ?
C55 H55A 0.9900 . ?
C55 H55B 0.9900 . ?
C55 C56 1.52(2) . ?
C56 H56A 0.9900 . ?
C56 H56B 0.9900 . ?
C56 C57 1.49(2) . ?
C57 H57A 0.9900 . ?
C57 H57B 0.9900 . ?
C57 H57C 0.9900 . ?
C57 H57D 0.9900 . ?
C58 C59 1.417(15) . ?
C58 C63 1.426(15) . ?
C59 H59 0.9500 . ?
C59 C60 1.399(17) . ?
C60 C61 1.383(18) . ?
C60 C71 1.550(19) . ?
C60 C75 1.56(2) . ?
C61 H61 0.9500 . ?
C61 C62 1.402(17) . ?
C62 C63 1.378(16) . ?
C62 C64 1.536(17) . ?
C64 C65 1.532(14) . ?
C64 C79 1.529(15) . ?
C64 C80 1.551(16) . ?
C65 C66 1.430(16) . ?
C65 C70 1.391(14) . ?
C66 H66 0.9500 . ?
C66 C67 1.407(16) . ?
C67 C68 1.397(15) . ?
C67 C81 1.516(17) . ?
C68 H68 0.9500 . ?
C68 C69 1.371(15) . ?
C69 C70 1.446(14) . ?
C71 C72 1.530(19) . ?
C71 C73 1.521(18) . ?
C71 C74 1.547(19) . ?
C72 H72A 0.9800 . ?
C72 H72B 0.9800 . ?
C72 H72C 0.9800 . ?
C73 H73A 0.9800 . ?
C73 H73B 0.9800 . ?
C73 H73C 0.9800 . ?
C74 H74A 0.9800 . ?
C74 H74B 0.9800 . ?
C74 H74C 0.9800 . ?
C75 C76 1.55(2) . ?
C75 C77 1.54(2) . ?
C75 C78 1.55(2) . ?
C76 H76A 0.9800 . ?
C76 H76B 0.9800 . ?
C76 H76C 0.9800 . ?
C77 H77A 0.9800 . ?
C77 H77B 0.9800 . ?
C77 H77C 0.9800 . ?
C78 H78A 0.9800 . ?
C78 H78B 0.9800 . ?
C78 H78C 0.9800 . ?
C79 H79A 0.9800 . ?
C79 H79B 0.9800 . ?
C79 H79C 0.9800 . ?
C80 H80A 0.9800 . ?
C80 H80B 0.9800 . ?
C80 H80C 0.9800 . ?
C81 C82 1.525(19) . ?
C81 C83 1.563(17) . ?
C81 C84 1.55(2) . ?
C82 H82A 0.9800 . ?
C82 H82B 0.9800 . ?
C82 H82C 0.9800 . ?
C83 H83A 0.9800 . ?
C83 H83B 0.9800 . ?
C83 H83C 0.9800 . ?
C84 H84A 0.9800 . ?
C84 H84B 0.9800 . ?
C84 H84C 0.9800 . ?
C85 C86 1.42(2) . ?
C85 C90 1.35(2) . ?
C86 C87 1.36(2) . ?
C86 C91 1.52(2) . ?
C87 H87 0.9500 . ?
C87 C88 1.39(3) . ?
C88 H88 0.9500 . ?
C88 C89 1.35(3) . ?
C89 H89 0.9500 . ?
C89 C90 1.40(2) . ?
C90 C94 1.58(3) . ?
C91 H91 1.0000 . ?
C91 C92 1.54(2) . ?
C91 C93 1.54(2) . ?
C92 H92A 0.9800 . ?
C92 H92B 0.9800 . ?
C92 H92C 0.9800 . ?
C93 H93A 0.9800 . ?
C93 H93B 0.9800 . ?
C93 H93C 0.9800 . ?
C94 H94 1.0000 . ?
C94 C95 1.55(3) . ?
C94 C96 1.52(3) . ?
C95 H95A 0.9800 . ?
C95 H95B 0.9800 . ?
C95 H95C 0.9800 . ?
C96 H96A 0.9800 . ?
C96 H96B 0.9800 . ?
C96 H96C 0.9800 . ?
C97 C98 1.395(17) . ?
C97 C102 1.440(15) . ?
C98 C99 1.411(16) . ?
C98 C103 1.508(17) . ?
C99 H99 0.9500 . ?
C99 C100 1.390(18) . ?
C100 H100 0.9500 . ?
C100 C101 1.357(19) . ?
C101 H101 0.9500 . ?
C101 C102 1.413(16) . ?
C102 C106 1.494(18) . ?
C103 H103 1.0000 . ?
C103 C104 1.535(19) . ?
C103 C105 1.52(2) . ?
C104 H10A 0.9800 . ?
C104 H10B 0.9800 . ?
C104 H10C 0.9800 . ?
C105 H10D 0.9800 . ?
C105 H10E 0.9800 . ?
C105 H10F 0.9800 . ?
C106 H106 1.0000 . ?
C106 C107 1.53(2) . ?
C106 C108 1.53(2) . ?
C107 H10G 0.9800 . ?
C107 H10H 0.9800 . ?
C107 H10I 0.9800 . ?
C108 H10J 0.9800 . ?
C108 H10K 0.9800 . ?
C108 H10L 0.9800 . ?
C109 H10M 0.9900 . ?
C109 H10N 0.9900 . ?
C109 C110 1.548(18) . ?
C110 H11A 0.9900 . ?
C110 H11B 0.9900 . ?
C110 C111 1.49(2) . ?
C111 H11C 0.9900 . ?
C111 H11D 0.9900 . ?
C111 C112 1.480(19) . ?
C112 H11E 0.9900 . ?
C112 H11F 0.9900 . ?
C113 H11G 0.9900 . ?
C113 H11H 0.9900 . ?
C113 C114 1.51(2) . ?
C114 H11I 0.9800 . ?
C114 H11J 0.9800 . ?
C114 H11K 0.9800 . ?
C115 H11L 0.9900 . ?
C115 H11M 0.9900 . ?
C115 C116 1.48(2) . ?
C116 H11N 0.9800 . ?
C116 H11O 0.9800 . ?
C116 H11P 0.9800 . ?
C117 H11Q 0.9900 . ?
C117 H11R 0.9900 . ?
C117 C118 1.46(3) . ?
C118 H11S 0.9900 . ?
C118 H11T 0.9900 . ?
C118 C119 1.58(4) . ?
C119 H11U 0.9900 . ?
C119 H11V 0.9900 . ?
C119 C120 1.48(4) . ?
C120 H12A 0.9900 . ?
C120 H12B 0.9900 . ?
C121 H12C 0.9900 . ?
C121 H12D 0.9900 . ?
C121 C122 1.43(3) . ?
C122 H12E 0.9800 . ?
C122 H12F 0.9800 . ?
C122 H12G 0.9800 . ?
C123 H12H 0.9900 . ?
C123 H12I 0.9900 . ?
C123 C124 1.49(2) . ?
C124 H12J 0.9800 . ?
C124 H12K 0.9800 . ?
C124 H12L 0.9800 . ?
C125 H12M 0.9900 . ?
C125 H12N 0.9900 . ?
C125 C126 1.60(3) . ?
C126 H12O 0.9900 . ?
C126 H12P 0.9900 . ?
C126 C127 1.49(3) . ?
C127 H12Q 0.9900 . ?
C127 H12R 0.9900 . ?
C127 C128 1.47(2) . ?
C128 H12S 0.9900 . ?
C128 H12T 0.9900 . ?
O8 C133 1.41(3) . ?
O8 C135 1.37(3) . ?
C133 H13A 0.9900 . ?
C133 H13B 0.9900 . ?
C133 C134 1.58(4) . ?
C134 H13C 0.9800 . ?
C134 H13D 0.9800 . ?
C134 H13E 0.9800 . ?
C135 H13F 0.9900 . ?
C135 H13G 0.9900 . ?
C135 C136 1.53(4) . ?
C136 H13H 0.9800 . ?
C136 H13I 0.9800 . ?
C136 H13J 0.9800 . ?

loop_
_geom_torsion_atom_site_label_1
_geom_torsion_atom_site_label_2
_geom_torsion_atom_site_label_3
_geom_torsion_atom_site_label_4
_geom_torsion
_geom_torsion_site_symmetry_1
_geom_torsion_site_symmetry_2
_geom_torsion_site_symmetry_3
_geom_torsion_site_symmetry_4
_geom_torsion_publ_flag
U1 O1 C51 C52 170.1(16) . . . . ?
U1 O1 C54 C55 -172(3) . . . . ?
U1 O1 C57 C53 168.2(15) . . . . ?
U1 O1 C57 C56 -171(2) . . . . ?
U1 N1 C1 K1 -69.1(6) . . . . ?
U1 N1 C1 C2 171.9(10) . . . . ?
U1 N1 C1 C6 -9.5(14) . . . . ?
U1 N1 C27 C28 94.6(11) . . . . ?
U1 N1 C27 C32 -85.6(12) . . . . ?
U1 N2 C6 K1 86.0(7) . . . . ?
U1 N2 C6 C1 9.5(14) . . . . ?
U1 N2 C6 C5 -171.4(9) . . . . ?
U1 N2 C13 K1 -95.9(6) . . . . ?
U1 N2 C13 C8 169.9(8) . . . . ?
U1 N2 C13 C12 -8.1(13) . . . . ?
U1 N3 C12 C11 -172.2(9) . . . . ?
U1 N3 C12 C13 9.8(14) . . . . ?
U1 N3 C39 C40 -104.4(10) . . . . ?
U1 N3 C39 C44 72.1(12) . . . . ?
U2 O2 C109 C110 -158.5(8) . . . . ?
U2 O2 C112 C111 -174.9(10) . . . . ?
U2 N4 C58 C59 -170.3(9) . . . . ?
U2 N4 C58 C63 9.0(14) . . . . ?
U2 N4 C85 C86 73.5(12) . . . . ?
U2 N4 C85 C90 -106.3(13) . . . . ?
U2 N5 C63 K3 -97.0(7) . . . . ?
U2 N5 C63 C58 -13.3(14) . . . . ?
U2 N5 C63 C62 167.3(9) . . . . ?
U2 N5 C70 K3 94.4(7) . . . . ?
U2 N5 C70 C65 -166.7(8) . . . . ?
U2 N5 C70 C69 14.7(13) . . . . ?
U2 N6 C69 K3 -63.2(6) . . . . ?
U2 N6 C69 C68 169.8(9) . . . . ?
U2 N6 C69 C70 -7.5(12) . . . . ?
U2 N6 C97 C98 -77.8(12) . . . . ?
U2 N6 C97 C102 102.5(10) . . . . ?
K1 O3 C113 C114 18.2(17) . . . . ?
K1 O3 C115 C116 87.8(16) . . . . ?
K1 N1 C1 C2 -119.1(12) . . . . ?
K1 N1 C1 C6 59.5(9) . . . . ?
K1 N1 C27 C28 -9.4(15) . . . . ?
K1 N1 C27 C32 170.4(8) . . . . ?
K1 N2 C6 C1 -76.4(10) . . . . ?
K1 N2 C6 C5 102.7(12) . . . . ?
K1 N2 C13 C8 -94.2(11) . . . . ?
K1 N2 C13 C12 87.8(9) . . . . ?
K1 C1 C2 C3 79.2(13) . . . . ?
K1 C1 C6 N2 66.8(9) . . . . ?
K1 C1 C6 C5 -112.4(11) . . . . ?
K2 O4 C117 C118 -155.1(15) . . . . ?
K2 O4 C120 C119 147.8(19) . . . . ?
K2 C41 C42 C43 75.7(14) . . . . ?
K2 C42 C43 C44 77.7(14) . . . . ?
K2 C43 C44 C39 70.0(11) . . . . ?
K2 C43 C44 C48 -114.5(11) . . . . ?
K3 O5 C121 C122 6.4(19) . . . . ?
K3 O5 C123 C124 -9(2) . . . . ?
K3 O6 C125 C126 -133.9(17) . . . . ?
K3 O6 C128 C127 139.5(16) . . . . ?
K3 N5 C63 C58 83.7(10) . . . . ?
K3 N5 C63 C62 -95.7(12) . . . . ?
K3 N5 C70 C65 99.0(11) . . . . ?
K3 N5 C70 C69 -79.6(9) . . . . ?
K3 C69 C70 N5 62.3(8) . . . . ?
K3 C69 C70 C65 -116.3(10) . . . . ?
O1 C51 C52 C53 20(3) . . . . ?
O1 C54 C55 C56 -24(6) . . . . ?
O2 C109 C110 C111 -34.5(14) . . . . ?
O4 C117 C118 C119 -10(3) . . . . ?
O5 C123 C124 K3 6.1(14) . . . . ?
O6 C125 C126 C127 -31(3) . . . . ?
N1 C1 C2 C3 178.4(11) . . . . ?
N1 C1 C6 K1 -66.5(9) . . . . ?
N1 C1 C6 N2 0.2(15) . . . . ?
N1 C1 C6 C5 -178.9(10) . . . . ?
N1 C27 C28 C29 -178.4(11) . . . . ?
N1 C27 C28 C33 4.9(17) . . . . ?
N1 C27 C32 C31 178.1(11) . . . . ?
N1 C27 C32 C36 -0.5(18) . . . . ?
N3 C12 C13 K1 58.0(10) . . . . ?
N3 C12 C13 N2 -1.1(15) . . . . ?
N3 C12 C13 C8 -179.1(10) . . . . ?
N3 C39 C40 C41 174.5(11) . . . . ?
N3 C39 C40 C45 -7.8(17) . . . . ?
N3 C39 C44 C43 -172.8(11) . . . . ?
N3 C39 C44 C48 11.6(17) . . . . ?
N4 C58 C59 C60 177.4(12) . . . . ?
N4 C58 C63 K3 63.0(10) . . . . ?
N4 C58 C63 N5 2.6(15) . . . . ?
N4 C58 C63 C62 -178.0(11) . . . . ?
N4 C85 C86 C87 -177.0(12) . . . . ?
N4 C85 C86 C91 9.0(18) . . . . ?
N4 C85 C90 C89 175.7(13) . . . . ?
N4 C85 C90 C94 -3(2) . . . . ?
N6 C69 C70 K3 -66.8(9) . . . . ?
N6 C69 C70 N5 -4.5(14) . . . . ?
N6 C69 C70 C65 176.9(10) . . . . ?
N6 C97 C98 C99 -178.5(10) . . . . ?
N6 C97 C98 C103 -0.2(17) . . . . ?
N6 C97 C102 C101 -179.5(10) . . . . ?
N6 C97 C102 C106 -1.0(17) . . . . ?
C1 N1 C27 C28 -98.0(13) . . . . ?
C1 N1 C27 C32 81.8(14) . . . . ?
C1 C2 C3 C4 0.6(18) . . . . ?
C1 C2 C3 C14 -175.8(11) . . . . ?
C2 C1 C6 K1 112.2(11) . . . . ?
C2 C1 C6 N2 178.9(11) . . . . ?
C2 C1 C6 C5 -0.2(18) . . . . ?
C2 C3 C4 C5 -0.9(18) . . . . ?
C2 C3 C14 C15 67(2) . . . . ?
C2 C3 C14 C16 -52.9(19) . . . . ?
C2 C3 C14 C17 -172.1(17) . . . . ?
C2 C3 C14 C18 91(3) . . . . ?
C2 C3 C14 C19 -30(3) . . . . ?
C2 C3 C14 C20 -152(2) . . . . ?
C3 C4 C5 C6 0.6(18) . . . . ?
C3 C4 C5 C7 177.8(11) . . . . ?
C4 C3 C14 C15 -109.2(19) . . . . ?
C4 C3 C14 C16 130.8(18) . . . . ?
C4 C3 C14 C17 12(2) . . . . ?
C4 C3 C14 C18 -85(3) . . . . ?
C4 C3 C14 C19 154(2) . . . . ?
C4 C3 C14 C20 32(3) . . . . ?
C4 C5 C6 K1 -97.9(11) . . . . ?
C4 C5 C6 N2 -179.1(11) . . . . ?
C4 C5 C6 C1 0.0(17) . . . . ?
C4 C5 C7 C8 170.1(10) . . . . ?
C4 C5 C7 C21 -70.3(13) . . . . ?
C4 C5 C7 C22 46.6(14) . . . . ?
C5 C7 C8 C9 -168.4(10) . . . . ?
C5 C7 C8 C13 11.4(15) . . . . ?
C6 N2 C13 K1 85.1(9) . . . . ?
C6 N2 C13 C8 -9.1(16) . . . . ?
C6 N2 C13 C12 173.0(10) . . . . ?
C6 C1 C2 C3 -0.1(18) . . . . ?
C6 C5 C7 C8 -12.7(14) . . . . ?
C6 C5 C7 C21 107.0(12) . . . . ?
C6 C5 C7 C22 -136.2(11) . . . . ?
C7 C5 C6 K1 84.9(10) . . . . ?
C7 C5 C6 N2 3.7(18) . . . . ?
C7 C5 C6 C1 -177.3(10) . . . . ?
C7 C8 C9 C10 -178.2(10) . . . . ?
C7 C8 C13 K1 -64.7(11) . . . . ?
C7 C8 C13 N2 -0.9(17) . . . . ?
C7 C8 C13 C12 177.0(10) . . . . ?
C8 C9 C10 C11 -0.2(17) . . . . ?
C8 C9 C10 C23 -178.6(10) . . . . ?
C9 C8 C13 K1 115.2(9) . . . . ?
C9 C8 C13 N2 179.0(10) . . . . ?
C9 C8 C13 C12 -3.2(16) . . . . ?
C9 C10 C11 C12 -0.3(17) . . . . ?
C9 C10 C23 C24 -37.8(16) . . . . ?
C9 C10 C23 C25 82.1(14) . . . . ?
C9 C10 C23 C26 -160.1(11) . . . . ?
C10 C11 C12 N3 -178.9(11) . . . . ?
C10 C11 C12 C13 -0.9(17) . . . . ?
C11 C10 C23 C24 143.8(12) . . . . ?
C11 C10 C23 C25 -96.3(14) . . . . ?
C11 C10 C23 C26 21.5(16) . . . . ?
C11 C12 C13 K1 -120.2(10) . . . . ?
C11 C12 C13 N2 -179.3(10) . . . . ?
C11 C12 C13 C8 2.7(17) . . . . ?
C12 N3 C39 C40 69.8(14) . . . . ?
C12 N3 C39 C44 -113.7(12) . . . . ?
C13 N2 C6 K1 -95.1(9) . . . . ?
C13 N2 C6 C1 -171.5(10) . . . . ?
C13 N2 C6 C5 7.5(17) . . . . ?
C13 C8 C9 C10 1.9(17) . . . . ?
C14 C3 C4 C5 175.5(11) . . . . ?
C21 C7 C8 C9 72.3(13) . . . . ?
C21 C7 C8 C13 -107.8(12) . . . . ?
C22 C7 C8 C9 -46.5(15) . . . . ?
C22 C7 C8 C13 133.4(12) . . . . ?
C23 C10 C11 C12 178.1(10) . . . . ?
C27 N1 C1 K1 123.2(9) . . . . ?
C27 N1 C1 C2 4.1(17) . . . . ?
C27 N1 C1 C6 -177.3(10) . . . . ?
C27 C28 C29 C30 -0.3(17) . . . . ?
C27 C28 C33 K1 1.4(14) . . . . ?
C27 C28 C33 C34 87.7(13) . . . . ?
C27 C28 C33 C35 -147.8(12) . . . . ?
C27 C32 C36 C37 -127.6(15) . . . . ?
C27 C32 C36 C38 108.3(14) . . . . ?
C28 C27 C32 C31 -2.1(17) . . . . ?
C28 C27 C32 C36 179.3(12) . . . . ?
C28 C29 C30 C31 -0.8(19) . . . . ?
C28 C33 C34 K1 -116.0(9) . . . . ?
C29 C28 C33 K1 -175.3(8) . . . . ?
C29 C28 C33 C34 -88.9(13) . . . . ?
C29 C28 C33 C35 35.5(16) . . . . ?
C29 C30 C31 C32 0.5(19) . . . . ?
C30 C31 C32 C27 0.9(18) . . . . ?
C30 C31 C32 C36 179.7(12) . . . . ?
C31 C32 C36 C37 53.7(18) . . . . ?
C31 C32 C36 C38 -70.4(15) . . . . ?
C32 C27 C28 C29 1.8(17) . . . . ?
C32 C27 C28 C33 -174.9(11) . . . . ?
C33 C28 C29 C30 176.4(11) . . . . ?
C35 C33 C34 K1 115.4(9) . . . . ?
C39 N3 C12 C11 13.8(17) . . . . ?
C39 N3 C12 C13 -164.3(10) . . . . ?
C39 C40 C41 K2 -67.3(11) . . . . ?
C39 C40 C41 C42 -1(2) . . . . ?
C39 C40 C45 C46 -111.8(13) . . . . ?
C39 C40 C45 C47 125.9(13) . . . . ?
C39 C44 C48 C49 78.0(15) . . . . ?
C39 C44 C48 C50 -159.0(12) . . . . ?
C40 C39 C44 C43 3.7(18) . . . . ?
C40 C39 C44 C48 -171.9(11) . . . . ?
C40 C41 C42 K2 -73.1(13) . . . . ?
C40 C41 C42 C43 3(2) . . . . ?
C41 C40 C45 C46 65.9(16) . . . . ?
C41 C40 C45 C47 -56.4(16) . . . . ?
C41 C42 C43 K2 -78.4(14) . . . . ?
C41 C42 C43 C44 -1(2) . . . . ?
C42 C43 C44 C39 -2(2) . . . . ?
C42 C43 C44 C48 173.1(14) . . . . ?
C43 C44 C48 C49 -97.4(15) . . . . ?
C43 C44 C48 C50 25.6(18) . . . . ?
C44 C39 C40 C41 -2.0(17) . . . . ?
C44 C39 C40 C45 175.7(11) . . . . ?
C45 C40 C41 K2 114.9(10) . . . . ?
C45 C40 C41 C42 -179.0(13) . . . . ?
C51 O1 C57 C53 -33(3) . . . . ?
C51 C52 C53 C57 -37(3) . . . . ?
C52 C53 C57 O1 43(3) . . . . ?
C54 O1 C57 C56 8(4) . . . . ?
C54 C55 C56 C57 27(6) . . . . ?
C55 C56 C57 O1 -21(5) . . . . ?
C57 O1 C51 C52 8(3) . . . . ?
C57 O1 C54 C55 10(3) . . . . ?
C58 N4 C85 C86 -102.2(13) . . . . ?
C58 N4 C85 C90 77.9(16) . . . . ?
C58 C59 C60 C61 0(2) . . . . ?
C58 C59 C60 C71 -173.1(14) . . . . ?
C58 C59 C60 C75 -179.3(18) . . . . ?
C59 C58 C63 K3 -117.6(10) . . . . ?
C59 C58 C63 N5 -178.0(11) . . . . ?
C59 C58 C63 C62 1.4(17) . . . . ?
C59 C60 C61 C62 2(2) . . . . ?
C59 C60 C71 C72 -44(2) . . . . ?
C59 C60 C71 C73 -166.2(16) . . . . ?
C59 C60 C71 C74 73(2) . . . . ?
C59 C60 C75 C76 -3(3) . . . . ?
C59 C60 C75 C77 -126(2) . . . . ?
C59 C60 C75 C78 115(2) . . . . ?
C60 C61 C62 C63 -2(2) . . . . ?
C60 C61 C62 C64 -176.2(12) . . . . ?
C61 C60 C71 C72 142.8(17) . . . . ?
C61 C60 C71 C73 21(2) . . . . ?
C61 C60 C71 C74 -100.2(18) . . . . ?
C61 C60 C75 C76 177(2) . . . . ?
C61 C60 C75 C77 54(3) . . . . ?
C61 C60 C75 C78 -65(3) . . . . ?
C61 C62 C63 K3 112.3(11) . . . . ?
C61 C62 C63 N5 -180.0(12) . . . . ?
C61 C62 C63 C58 0.7(18) . . . . ?
C61 C62 C64 C65 -172.3(11) . . . . ?
C61 C62 C64 C79 69.9(14) . . . . ?
C61 C62 C64 C80 -51.2(15) . . . . ?
C62 C64 C65 C66 171.4(10) . . . . ?
C62 C64 C65 C70 -13.5(14) . . . . ?
C63 N5 C70 K3 -94.2(9) . . . . ?
C63 N5 C70 C65 4.7(17) . . . . ?
C63 N5 C70 C69 -173.9(10) . . . . ?
C63 C58 C59 C60 -1.8(18) . . . . ?
C63 C62 C64 C65 14.1(15) . . . . ?
C63 C62 C64 C79 -103.7(12) . . . . ?
C63 C62 C64 C80 135.2(12) . . . . ?
C64 C62 C63 K3 -74.0(12) . . . . ?
C64 C62 C63 N5 -6.3(19) . . . . ?
C64 C62 C63 C58 174.4(11) . . . . ?
C64 C65 C66 C67 176.2(11) . . . . ?
C64 C65 C70 K3 77.6(11) . . . . ?
C64 C65 C70 N5 4.9(17) . . . . ?
C64 C65 C70 C69 -176.5(10) . . . . ?
C65 C66 C67 C68 1.5(18) . . . . ?
C65 C66 C67 C81 -177.1(11) . . . . ?
C66 C65 C70 K3 -107.4(10) . . . . ?
C66 C65 C70 N5 179.9(11) . . . . ?
C66 C65 C70 C69 -1.5(16) . . . . ?
C66 C67 C68 C69 -3.8(18) . . . . ?
C66 C67 C81 C82 119.6(13) . . . . ?
C66 C67 C81 C83 -1.6(18) . . . . ?
C66 C67 C81 C84 -119.8(13) . . . . ?
C67 C68 C69 K3 78.6(13) . . . . ?
C67 C68 C69 N6 -173.7(11) . . . . ?
C67 C68 C69 C70 3.4(17) . . . . ?
C68 C67 C81 C82 -58.9(16) . . . . ?
C68 C67 C81 C83 179.9(11) . . . . ?
C68 C67 C81 C84 61.6(16) . . . . ?
C68 C69 C70 K3 115.7(9) . . . . ?
C68 C69 C70 N5 178.0(10) . . . . ?
C68 C69 C70 C65 -0.7(16) . . . . ?
C69 N6 C97 C98 90.1(12) . . . . ?
C69 N6 C97 C102 -89.5(12) . . . . ?
C70 N5 C63 K3 91.6(10) . . . . ?
C70 N5 C63 C58 175.3(10) . . . . ?
C70 N5 C63 C62 -4.0(17) . . . . ?
C70 C65 C66 C67 1.1(17) . . . . ?
C71 C60 C61 C62 175.4(14) . . . . ?
C75 C60 C61 C62 -178.5(19) . . . . ?
C79 C64 C65 C66 -70.3(13) . . . . ?
C79 C64 C65 C70 104.8(12) . . . . ?
C80 C64 C65 C66 51.0(14) . . . . ?
C80 C64 C65 C70 -133.9(11) . . . . ?
C81 C67 C68 C69 174.8(11) . . . . ?
C85 N4 C58 C59 5.4(18) . . . . ?
C85 N4 C58 C63 -175.3(11) . . . . ?
C85 C86 C87 C88 1(3) . . . . ?
C85 C86 C91 C92 -156.6(13) . . . . ?
C85 C86 C91 C93 80.1(16) . . . . ?
C85 C90 C94 C95 127.2(17) . . . . ?
C85 C90 C94 C96 -110.2(18) . . . . ?
C86 C85 C90 C89 -4(2) . . . . ?
C86 C85 C90 C94 176.9(14) . . . . ?
C86 C87 C88 C89 -4(3) . . . . ?
C87 C86 C91 C92 29(2) . . . . ?
C87 C86 C91 C93 -93.9(16) . . . . ?
C87 C88 C89 C90 2(3) . . . . ?
C88 C89 C90 C85 2(3) . . . . ?
C88 C89 C90 C94 -179.4(18) . . . . ?
C89 C90 C94 C95 -52(2) . . . . ?
C89 C90 C94 C96 71(2) . . . . ?
C90 C85 C86 C87 3(2) . . . . ?
C90 C85 C86 C91 -171.2(13) . . . . ?
C91 C86 C87 C88 175.2(17) . . . . ?
C97 N6 C69 K3 128.5(8) . . . . ?
C97 N6 C69 C68 1.5(16) . . . . ?
C97 N6 C69 C70 -175.8(9) . . . . ?
C97 C98 C99 C100 -1.3(19) . . . . ?
C97 C98 C103 C104 143.4(13) . . . . ?
C97 C98 C103 C105 -91.9(15) . . . . ?
C97 C102 C106 C107 -128.2(13) . . . . ?
C97 C102 C106 C108 108.1(15) . . . . ?
C98 C97 C102 C101 0.9(17) . . . . ?
C98 C97 C102 C106 179.3(12) . . . . ?
C98 C99 C100 C101 -1(2) . . . . ?
C99 C98 C103 C104 -38.3(17) . . . . ?
C99 C98 C103 C105 86.4(15) . . . . ?
C99 C100 C101 C102 3(2) . . . . ?
C100 C101 C102 C97 -2.9(19) . . . . ?
C100 C101 C102 C106 178.6(13) . . . . ?
C101 C102 C106 C107 50.3(18) . . . . ?
C101 C102 C106 C108 -73.5(16) . . . . ?
C102 C97 C98 C99 1.2(17) . . . . ?
C102 C97 C98 C103 179.5(11) . . . . ?
C103 C98 C99 C100 -179.7(12) . . . . ?
C109 O2 C112 C111 10.2(16) . . . . ?
C109 C110 C111 C112 41.1(16) . . . . ?
C110 C111 C112 O2 -33.3(17) . . . . ?
C112 O2 C109 C110 15.7(14) . . . . ?
C113 O3 C115 K1 -169.5(16) . . . . ?
C113 O3 C115 C116 -81.7(17) . . . . ?
C115 O3 C113 C114 -173.6(13) . . . . ?
C117 O4 C120 C119 -37(3) . . . . ?
C117 C118 C119 C120 -13(3) . . . . ?
C118 C119 C120 O4 28(3) . . . . ?
C120 O4 C117 C118 30(2) . . . . ?
C121 O5 C123 C124 177.2(15) . . . . ?
C123 O5 C121 C122 179.9(16) . . . . ?
C125 O6 C128 C127 -31(3) . . . . ?
C125 C126 C127 C128 12(3) . . . . ?
C126 C127 C128 O6 10(3) . . . . ?
C128 O6 C125 C126 36(2) . . . . ?
C133 O8 C135 C136 178(2) . . . . ?
C135 O8 C133 C134 -179(2) . . . . ?

loop_
_twin_individual_id
_twin_individual_mass_fraction_refined
1 0.508(7)
2 0.492(7)

loop_
_exptl_oxdiff_crystal_face_indexfrac_h
_exptl_oxdiff_crystal_face_indexfrac_k
_exptl_oxdiff_crystal_face_indexfrac_l
_exptl_oxdiff_crystal_face_x
_exptl_oxdiff_crystal_face_y
_exptl_oxdiff_crystal_face_z
-0.0047 -1.0073 2.0013 -0.1328 -0.0286 0.0499
0.0047 1.0073 -2.0013 0.1328 0.0286 -0.0499
-1.9979 0.9975 -2.0071 0.1285 0.0272 -0.1957
2.0072 1.0172 -1.9955 0.1370 0.0299 0.0959
1.0013 0.0049 0.0029 0.0021 0.0007 0.0729
-0.0045 0.9967 1.0016 -0.0346 0.0833 0.0236
1.0102 -1.9885 -2.0003 0.0713 -0.1659 0.0258
-1.9981 -1.0065 -1.0074 0.0304 -0.0846 -0.1694
0.0059 -1.9970 -1.0023 0.0134 -0.1483 -0.0226
0.0002 2.0041 -0.9996 0.0981 0.1118 -0.0264
-0.0002 -2.0041 0.9996 -0.0981 -0.1118 0.0264
-13.8530 -2.2638 0.9516 -0.1309 -0.1337 -0.9823
-0.4062 14.4545 -2.1827 0.4272 0.8991 -0.0956
-0.4529 1.7098 15.7924 -0.8436 0.4024 0.3556
-0.7767 -14.5031 2.1587 -0.4294 -0.9031 0.0090
-4.5474 -13.9076 1.9342 -0.4124 -0.8696 -0.2714
1.0161 -14.3758 -3.1154 -0.1294 -0.9916 0.0090
-2.0594 -13.9917 -3.1572 -0.1255 -0.9683 -0.2160
1.0059 1.0122 -1.9984 0.1349 0.0292 0.0230
